data_7120241
loop_
_publ_author_name
'Cronin, Lee'
'Zhan, Caihong'
'Busche, Christoph'
'Long, Deliang'
'Molina, Pedro I.'
'Winter, Ross S.'

_publ_section_title
;
 Encapsulation of a {Cu16} cluster containing four [Cu4O4] cubanes within
 an isopolyoxometalate {W44} cluster
;
_journal_name_full 'Chem. Commun.'
_journal_paper_doi 10.1039/C7CC03544F
_journal_year 2017
_chemical_formula_sum 'C2 H58 Cu2 Na6 O67 W11'
_chemical_formula_weight 3441.85
_space_group_crystal_system monoclinic
_space_group_IT_number 14
_space_group_name_Hall '-P 2yn'
_space_group_name_H-M_alt 'P 1 21/n 1'
_symmetry_space_group_name_Hall '-P 2yn'
_symmetry_space_group_name_H-M 'P 1 21/n 1'
_atom_sites_solution_hydrogens geom
_atom_sites_solution_primary direct
_atom_sites_solution_secondary difmap
_audit_creation_method SHELXL-2014/7
_audit_update_record
;
2017-04-30 deposited with the CCDC.
2017-06-08 downloaded from the CCDC.
;
_cell_angle_alpha 90
_cell_angle_beta 117.608(3)
_cell_angle_gamma 90
_cell_formula_units_Z 8
_cell_length_a 25.2138(7)
_cell_length_b 21.9062(7)
_cell_length_c 26.2394(7)
_cell_measurement_reflns_used 24816
_cell_measurement_temperature 150(2)
_cell_measurement_theta_max 26.3
_cell_measurement_theta_min 2.78
_cell_volume 12842.8(7)
_computing_cell_refinement
;
CrysAlisPro, Agilent Technologies,
Version 1.171.35.19 (release 27-10-2011 CrysAlis171 .NET)
(compiled Oct 27 2011,15:02:11)
;
_computing_data_collection
;
CrysAlisPro, Agilent Technologies,
Version 1.171.35.19 (release 27-10-2011 CrysAlis171 .NET)
(compiled Oct 27 2011,15:02:11)
;
_computing_data_reduction
;
CrysAlisPro, Agilent Technologies,
Version 1.171.35.19 (release 27-10-2011 CrysAlis171 .NET)
(compiled Oct 27 2011,15:02:11)
;
_computing_molecular_graphics Diamond3
_computing_publication_material WinGX
_computing_structure_refinement 'SHELXL-2014/7 (Sheldrick, 2014)'
_computing_structure_solution 'SHELXS-2008 (Sheldrick, 2008)'
_diffrn_ambient_temperature 150(2)
_diffrn_measured_fraction_theta_full 0.998
_diffrn_measured_fraction_theta_max 0.998
_diffrn_measurement_device_type 'Xcalibur, Atlas, Gemini ultra'
_diffrn_measurement_method '\w & \f scans'
_diffrn_radiation_type MoK\a
_diffrn_radiation_wavelength 0.71073
_diffrn_reflns_av_R_equivalents 0.0703
_diffrn_reflns_av_unetI/netI 0.0708
_diffrn_reflns_Laue_measured_fraction_full 0.998
_diffrn_reflns_Laue_measured_fraction_max 0.998
_diffrn_reflns_limit_h_max 31
_diffrn_reflns_limit_h_min -31
_diffrn_reflns_limit_k_max 27
_diffrn_reflns_limit_k_min -27
_diffrn_reflns_limit_l_max 32
_diffrn_reflns_limit_l_min -32
_diffrn_reflns_number 106086
_diffrn_reflns_point_group_measured_fraction_full 0.998
_diffrn_reflns_point_group_measured_fraction_max 0.998
_diffrn_reflns_theta_full 25.242
_diffrn_reflns_theta_max 26.000
_diffrn_reflns_theta_min 2.788
_diffrn_source 'Enhance (Mo) X-ray Source'
_exptl_absorpt_coefficient_mu 20.425
_exptl_absorpt_correction_T_max 0.239
_exptl_absorpt_correction_T_min 0.096
_exptl_absorpt_correction_type analytical
_exptl_absorpt_process_details
;
CrysAlisPro, Agilent Technologies,
Version 1.171.35.19 (release 27-10-2011 CrysAlis171 .NET)
(compiled Oct 27 2011,15:02:11)
Analytical numeric absorption correction using a multifaceted crystal
            model based on expressions derived by R.C. Clark & J.S. Reid.
(Clark, R. C. & Reid, J. S. (1995). Acta Cryst. A51, 887-897)
;
_exptl_crystal_colour green
_exptl_crystal_density_diffrn 3.560
_exptl_crystal_density_method none
_exptl_crystal_description block
_exptl_crystal_F_000 12352
_exptl_crystal_size_max 0.190
_exptl_crystal_size_mid 0.130
_exptl_crystal_size_min 0.080
_refine_diff_density_max 3.18
_refine_diff_density_min -2.79
_refine_diff_density_rms 0.33
_refine_ls_extinction_method none
_refine_ls_goodness_of_fit_ref 1.041
_refine_ls_hydrogen_treatment constr
_refine_ls_matrix_type full
_refine_ls_number_parameters 1641
_refine_ls_number_reflns 25202
_refine_ls_number_restraints 0
_refine_ls_restrained_S_all 1.041
_refine_ls_R_factor_all 0.0693
_refine_ls_R_factor_gt 0.0438
_refine_ls_shift/su_max 0.002
_refine_ls_shift/su_mean 0.000
_refine_ls_structure_factor_coef Fsqd
_refine_ls_weighting_details 'w=1/[\s^2^(Fo^2^)+(0.0294P)^2^+125.5416P] where P=(Fo^2^+2Fc^2^)/3'
_refine_ls_weighting_scheme calc
_refine_ls_wR_factor_gt 0.0853
_refine_ls_wR_factor_ref 0.0965
_reflns_Friedel_coverage 0.000
_reflns_number_gt 18853
_reflns_number_total 25202
_reflns_threshold_expression 'I > 2\s(I)'
_cod_data_source_file c7cc03544f2.cif
_cod_data_source_block CZ232a
_cod_depositor_comments
;
The following automatic conversions were performed:

'_exptl_absorpt_correction_type' value 'Analytical' changed to
'analytical' according to
/home/data/users/saulius/crontab/automatic-downloads/rss-feeds/RSC/lib/dictionaries/cif_core.dic
dictionary named 'cif_core.dic' version 2.4.2 from 2011-04-26.

'_atom_sites_solution_primary' value 'direct method' was changed to
'direct'.

Automatic conversion script
Id: cif_fix_values 4973 2017-02-22 13:04:09Z antanas 
;
_cod_database_code 7120241
_shelx_shelxl_version_number 2014/7
_shelx_space_group_comment
;
The symmetry employed for this shelxl refinement is uniquely defined
by the following loop, which should always be used as a source of
symmetry information in preference to the above space-group names.
They are only intended as comments.
;
_shelx_estimated_absorpt_t_min 0.112
_shelx_estimated_absorpt_t_max 0.292

loop_
_space_group_symop_operation_xyz
'x, y, z'
'-x+1/2, y+1/2, -z+1/2'
'-x, -y, -z'
'x-1/2, -y-1/2, z-1/2'

loop_
_atom_site_label
_atom_site_type_symbol
_atom_site_fract_x
_atom_site_fract_y
_atom_site_fract_z
_atom_site_U_iso_or_equiv
_atom_site_adp_type
_atom_site_occupancy
_atom_site_site_symmetry_order
_atom_site_calc_flag
_atom_site_refinement_flags_posn
_atom_site_refinement_flags_adp
_atom_site_refinement_flags_occupancy
_atom_site_disorder_assembly
_atom_site_disorder_group
W1 W 0.29196(2) 0.86526(3) 0.71176(2) 0.02099(12) Uani 1 1 d . . . . .
W2 W 0.19412(2) 0.90503(2) 0.77550(2) 0.01817(12) Uani 1 1 d . . . . .
W3 W 0.12292(2) 1.03438(2) 0.71483(2) 0.01923(12) Uani 1 1 d . . . . .
W4 W 0.14625(2) 0.93793(2) 0.62968(2) 0.01999(12) Uani 1 1 d . . . . .
W5 W 0.32984(2) 0.99830(3) 0.88599(2) 0.02110(12) Uani 1 1 d . . . . .
W6 W 0.40753(2) 0.94011(3) 0.80869(2) 0.02329(13) Uani 1 1 d . . . . .
W7 W 0.35986(2) 0.97073(3) 0.67257(2) 0.02301(13) Uani 1 1 d . . . . .
W8 W 0.22982(2) 1.06516(3) 0.59167(2) 0.02151(13) Uani 1 1 d . . . . .
W9 W 0.19606(2) 1.15940(2) 0.67354(2) 0.01924(12) Uani 1 1 d . . . . .
W10 W 0.24734(2) 1.12339(2) 0.82994(2) 0.01886(12) Uani 1 1 d . . . . .
W11 W 0.33346(2) 1.06449(2) 0.75427(2) 0.01923(12) Uani 1 1 d . . . . .
W12 W 0.31292(3) 0.95581(3) 0.22656(3) 0.02596(14) Uani 1 1 d . . . . .
W13 W 0.34459(2) 0.88318(3) 0.36361(3) 0.02469(13) Uani 1 1 d . . . . .
W14 W 0.22993(3) 0.79385(3) 0.34479(3) 0.02651(14) Uani 1 1 d . . . . .
W15 W 0.19653(3) 0.92294(3) 0.26929(3) 0.02696(14) Uani 1 1 d . . . . .
W16 W 0.24176(3) 0.88249(3) 0.10407(3) 0.02880(14) Uani 1 1 d . . . . .
W17 W 0.37879(3) 0.84385(3) 0.19292(3) 0.02613(14) Uani 1 1 d . . . . .
W18 W 0.41528(3) 0.74988(3) 0.31806(3) 0.02776(14) Uani 1 1 d . . . . .
W19 W 0.30191(3) 0.66341(3) 0.30816(3) 0.02565(13) Uani 1 1 d . . . . .
W20 W 0.14288(3) 0.70765(3) 0.20848(3) 0.03140(15) Uani 1 1 d . . . . .
W21 W 0.11691(3) 0.83248(3) 0.12610(3) 0.03298(15) Uani 1 1 d . . . . .
W22 W 0.26841(2) 0.75727(3) 0.17764(3) 0.02432(13) Uani 1 1 d . . . . .
Cu1 Cu 0.37986(7) 1.20794(8) 0.85496(7) 0.0247(4) Uani 1 1 d . . . . .
Cu2 Cu 0.33800(7) 1.23433(8) 0.72688(7) 0.0223(4) Uani 1 1 d . . . . .
Cu3 Cu 0.29305(8) 0.58671(8) 0.18422(8) 0.0297(4) Uani 1 1 d . . . . .
Cu4 Cu 0.16110(8) 0.61466(8) 0.10555(8) 0.0318(4) Uani 1 1 d . . . . .
Na1 Na 0.2836(3) 0.8600(3) 0.9265(3) 0.0435(16) Uani 1 1 d . . . . .
Na2 Na 0.4153(3) 0.9303(3) 1.0321(3) 0.0485(17) Uani 1 1 d . . . . .
Na3' Na 0.2034(10) 0.6867(10) 0.4512(10) 0.046(5) Uiso 0.3 1 d . . P . .
Na3 Na 0.3676(3) 0.7397(3) 0.5489(3) 0.0235(17) Uani 0.7 1 d . . P A .
Na4 Na 0.4766(3) 1.2056(3) 1.0038(3) 0.0522(18) Uani 1 1 d . . . . .
Na5 Na -0.0187(4) 0.5721(4) 0.0136(4) 0.034(2) Uani 0.7 1 d . . P A .
Na5' Na 0.0442(8) 0.6587(8) -0.0660(8) 0.026(4) Uiso 0.3 1 d . . P A .
Na6 Na 0.0622(4) 1.0224(4) 0.2573(5) 0.059(3) Uani 0.7 1 d . . P G .
Na7' Na -0.0134(7) 0.6552(7) 0.1562(7) 0.047(4) Uiso 0.4 1 d . . P A .
Na7 Na 0.0987(9) 0.6251(9) 0.3113(9) 0.067(5) Uiso 0.4 1 d . . P A .
Na8 Na 0.0432(7) 0.5085(7) -0.0948(8) 0.071(5) Uani 0.5 1 d . . P A .
Na9 Na 0.0444(9) 0.9384(9) 0.4717(9) 0.066(5) Uiso 0.4 1 d . . P . .
Na10 Na 0.4531(5) 0.7392(5) 0.6924(5) 0.063(3) Uani 0.7 1 d . . P . .
Na11 Na -0.0445(6) 1.0147(7) 0.1469(6) 0.053(4) Uani 0.5 1 d . . P G .
Na12 Na 0.4498(14) 0.7698(14) 0.8032(14) 0.081(8) Uiso 0.3 1 d . . P A .
Na13 Na 0.1547(4) 0.7860(5) 0.9060(4) 0.055(3) Uani 0.7 1 d . . P . .
Na14 Na 0.2911(6) 0.6131(6) 0.4867(6) 0.068(4) Uani 0.6 1 d . . P A .
Na15 Na 0.4201(11) 0.5226(10) 0.5185(10) 0.070(6) Uiso 0.35 1 d . . P . .
Na16 Na 0.0289(9) 1.0437(9) 0.0704(9) 0.065(5) Uiso 0.4 1 d . . P G .
Na17 Na 0.6307(16) 1.2808(16) 0.9864(16) 0.054(9) Uiso 0.2 1 d . . P . .
Na18 Na 0.2144(7) 0.7583(8) 0.5658(8) 0.081(6) Uani 0.5 1 d . . P A .
O1 O 0.0899(4) 0.9797(4) 0.6451(4) 0.021(2) Uani 1 1 d . . . . .
O2 O 0.2732(4) 1.0589(4) 0.8858(4) 0.020(2) Uani 1 1 d . . . . .
O3 O 0.3003(4) 1.0512(4) 0.8037(4) 0.021(2) Uani 1 1 d . . . . .
O4 O 0.3722(4) 1.0509(4) 0.7030(4) 0.019(2) Uani 1 1 d . . . . .
O5 O 0.3153(4) 1.1650(4) 0.8608(4) 0.021(2) Uani 1 1 d . . . . .
O6 O 0.1773(4) 1.1256(4) 0.5992(4) 0.023(2) Uani 1 1 d . . . . .
O7 O 0.1432(4) 0.8753(4) 0.6902(4) 0.024(2) Uani 1 1 d . . . . .
O8 O 0.3221(4) 0.9665(4) 0.7344(4) 0.0176(19) Uani 1 1 d . . . . .
O9 O 0.3612(4) 1.1378(4) 0.7725(4) 0.023(2) Uani 1 1 d . . . . .
O10 O 0.1985(4) 0.9774(4) 0.7172(4) 0.0177(19) Uani 1 1 d . . . . .
O11 O 0.1397(4) 1.0908(4) 0.6743(4) 0.022(2) Uani 1 1 d . . . . .
O12 O 0.3625(4) 0.9431(4) 0.8517(4) 0.025(2) Uani 1 1 d . . . . .
O13 O 0.2612(4) 1.0787(4) 0.6880(4) 0.019(2) Uani 1 1 d . . . . .
O14 O 0.2564(4) 1.2067(4) 0.6796(4) 0.021(2) Uani 1 1 d . . . . .
O15 O 0.3316(4) 0.8883(4) 0.6652(4) 0.024(2) Uani 1 1 d . . . . .
O16 O 0.1801(4) 0.8428(4) 0.8079(4) 0.026(2) Uani 1 1 d . . . . .
O17 O 0.3986(4) 0.9708(5) 0.6324(4) 0.037(3) Uani 1 1 d . . . . .
O18 O 0.2242(4) 1.1539(4) 0.7537(4) 0.022(2) Uani 1 1 d . . . . .
O19 O 0.3711(4) 0.8632(4) 0.7784(4) 0.024(2) Uani 1 1 d . . . . .
O20 O 0.2199(4) 0.8941(4) 0.6512(4) 0.024(2) Uani 1 1 d . . . . .
O21 O 0.1686(4) 1.0008(4) 0.6020(4) 0.024(2) Uani 1 1 d . . . . .
O22 O 0.2487(4) 0.9473(4) 0.8351(4) 0.019(2) Uani 1 1 d . . . . .
O23 O 0.1770(4) 1.0652(4) 0.7842(4) 0.026(2) Uani 1 1 d . . . . .
O24 O 0.4767(4) 0.9171(4) 0.8605(4) 0.030(2) Uani 1 1 d . . . . .
O25 O 0.2813(4) 0.9954(4) 0.6155(4) 0.023(2) Uani 1 1 d . . . . .
O26 O 0.1280(4) 0.9553(4) 0.7581(4) 0.022(2) Uani 1 1 d . . . . .
O27 O 0.4280(4) 0.9452(4) 0.7458(4) 0.029(2) Uani 1 1 d . . . . .
O28 O 0.2048(4) 1.1650(4) 0.8537(4) 0.027(2) Uani 1 1 d . . . . .
O29 O 0.2831(4) 1.1175(4) 0.5953(4) 0.025(2) Uani 1 1 d . . . . .
O30 O 0.2572(4) 0.8705(4) 0.7604(4) 0.021(2) Uani 1 1 d . . . . .
O31 O 0.2867(4) 0.7887(4) 0.6969(4) 0.029(2) Uani 1 1 d . . . . .
O32 O 0.1902(4) 1.0537(4) 0.5180(4) 0.026(2) Uani 1 1 d . . . . .
O33 O 0.3357(4) 0.9544(4) 0.9436(4) 0.026(2) Uani 1 1 d . . . . .
O34 O 0.4109(4) 1.0262(4) 0.8125(4) 0.024(2) Uani 1 1 d . . . . .
O35 O 0.1396(4) 1.2123(4) 0.6523(4) 0.027(2) Uani 1 1 d . . . . .
O36 O 0.0982(4) 0.8969(4) 0.5698(4) 0.029(2) Uani 1 1 d . . . . .
O37 O 0.0539(4) 1.0594(4) 0.7074(4) 0.027(2) Uani 1 1 d . . . . .
O38 O 0.3927(4) 1.0450(4) 0.9193(4) 0.030(2) Uani 1 1 d . . . . .
O39 O 0.2617(4) 0.8470(4) 0.2905(4) 0.025(2) Uani 1 1 d . . . . .
O40 O 0.4119(4) 0.8180(4) 0.2715(4) 0.028(2) Uani 1 1 d . . . . .
O41 O 0.2194(4) 0.6723(4) 0.2549(4) 0.024(2) Uani 1 1 d . . . . .
O42 O 0.2814(4) 0.7332(4) 0.3493(4) 0.029(2) Uani 1 1 d . . . . .
O43 O 0.3822(4) 0.6927(4) 0.3533(4) 0.030(2) Uani 1 1 d . . . . .
O44 O 0.3535(4) 0.9248(4) 0.3029(4) 0.025(2) Uani 1 1 d . . . . .
O45 O 0.3818(4) 0.9271(4) 0.2173(4) 0.025(2) Uani 1 1 d . . . . .
O46 O 0.3964(4) 0.9247(4) 0.4221(4) 0.030(2) Uani 1 1 d . . . . .
O47 O 0.2415(4) 0.9559(4) 0.2311(4) 0.029(2) Uani 1 1 d . . . . .
O48 O 0.1731(4) 0.8861(5) 0.1182(4) 0.035(3) Uani 1 1 d . . . . .
O49 O 0.3847(4) 0.8174(4) 0.3594(4) 0.024(2) Uani 1 1 d . . . . .
O50 O 0.1474(4) 0.8827(5) 0.2062(4) 0.032(2) Uani 1 1 d . . . . .
O51 O 0.2929(4) 0.8545(4) 0.1948(4) 0.026(2) Uani 1 1 d . . . . .
O52 O 0.4433(4) 0.8415(4) 0.1843(4) 0.032(2) Uani 1 1 d . . . . .
O53 O 0.3171(4) 0.6164(4) 0.2614(4) 0.031(2) Uani 1 1 d . . . . .
O54 O 0.3007(4) 0.8445(5) 0.3967(4) 0.028(2) Uani 1 1 d . . . . .
O55 O 0.3003(4) 0.6101(4) 0.3557(5) 0.034(3) Uani 1 1 d . . . . .
O56 O 0.2674(4) 0.9584(4) 0.1433(4) 0.031(2) Uani 1 1 d . . . . .
O57 O 0.2536(4) 0.6843(4) 0.1502(4) 0.032(2) Uani 1 1 d . . . . .
O58 O 0.3342(4) 1.0312(4) 0.2389(4) 0.032(2) Uani 1 1 d . . . . .
O59 O 0.1320(4) 0.6661(5) 0.1462(4) 0.034(2) Uani 1 1 d . . . . .
O60 O 0.2770(4) 0.9489(4) 0.3412(4) 0.027(2) Uani 1 1 d . . . . .
O61 O 0.2077(4) 0.7724(5) 0.3958(4) 0.034(3) Uani 1 1 d . . . . .
O62 O 0.1869(4) 0.8754(5) 0.3244(4) 0.033(3) Uani 1 1 d . . . . .
O63 O 0.1586(4) 0.9885(4) 0.2698(4) 0.031(2) Uani 1 1 d . . . . .
O64 O 0.2337(4) 0.7979(4) 0.0996(4) 0.030(2) Uani 1 1 d . . . . .
O65 O 0.3440(4) 0.7660(4) 0.1701(4) 0.027(2) Uani 1 1 d . . . . .
O66 O 0.1982(4) 0.7768(4) 0.1808(4) 0.027(2) Uani 1 1 d . . . . .
O67 O 0.4867(4) 0.7584(5) 0.3752(5) 0.039(3) Uani 1 1 d . . . . .
O68 O 0.4279(4) 0.6947(4) 0.2766(4) 0.033(2) Uani 1 1 d . . . . .
O69 O 0.1706(4) 0.7653(5) 0.2768(4) 0.032(2) Uani 1 1 d . . . . .
O70 O 0.0953(5) 0.6690(5) 0.2277(5) 0.044(3) Uani 1 1 d . . . . .
O71 O 0.0914(4) 0.7752(5) 0.1669(4) 0.038(3) Uani 1 1 d . . . . .
O72 O 0.0538(5) 0.8788(5) 0.0971(5) 0.046(3) Uani 1 1 d . . . . .
O73 O 0.1036(4) 0.7850(5) 0.0680(4) 0.034(3) Uani 1 1 d . . . . .
O74 O 0.2099(5) 0.9071(5) 0.0331(4) 0.042(3) Uani 1 1 d . . . . .
O75 O 0.3230(4) 0.8724(4) 0.1142(4) 0.030(2) Uani 1 1 d . . . . .
O76 O 0.3150(4) 0.7437(4) 0.2561(4) 0.027(2) Uani 1 1 d . . . . .
O77 O 0.3268(4) 1.2590(4) 0.7928(4) 0.025(2) Uani 1 1 d . . . . .
O78 O 0.3566(4) 1.2045(4) 0.6646(4) 0.027(2) Uani 1 1 d . . . . .
O79 O 0.4374(4) 1.1512(4) 0.9122(4) 0.026(2) Uani 1 1 d . . . . .
O80 O 0.3941(5) 1.2689(5) 0.9378(5) 0.043(3) Uani 1 1 d . . . . .
O81 O 0.4505(4) 1.2496(5) 0.8566(4) 0.039(3) Uani 1 1 d . . . . .
O82 O 0.4214(4) 1.2625(4) 0.7639(4) 0.023(2) Uani 1 1 d . . . . .
O83 O 0.0793(4) 0.5498(5) 0.0885(4) 0.040(3) Uani 1 1 d . . . . .
O84 O 0.1256(5) 0.6737(5) 0.0398(4) 0.036(3) Uani 1 1 d . . . . .
O85 O 0.3718(4) 0.6132(5) 0.1899(4) 0.032(2) Uani 1 1 d . . . . .
O86 O 0.2136(4) 0.5659(4) 0.1729(4) 0.031(2) Uani 1 1 d . . . . .
O87 O 0.2756(5) 0.5475(5) 0.1099(5) 0.039(3) Uani 1 1 d . . . . .
O88 O 0.1775(6) 0.5617(5) 0.0560(5) 0.041(3) Uani 1 1 d . . . . .
O101 O 0.4912(4) 0.9017(5) 1.1241(4) 0.033(2) Uani 1 1 d . . . . .
O102 O 0.3428(5) 0.8268(4) 0.8842(4) 0.035(2) Uani 1 1 d . . . . .
O103 O 0.3291(4) 0.8363(4) 0.5122(4) 0.032(2) Uani 1 1 d . . . . .
O104 O 0.2373(5) 0.8731(5) 0.5410(5) 0.041(3) Uani 1 1 d . . . . .
O106 O 0.0599(5) 0.8143(5) 0.8242(5) 0.046(3) Uani 1 1 d . . . . .
O107 O -0.0119(5) 0.5785(6) -0.1504(5) 0.054(3) Uani 1 1 d . . . . .
O108 O 0.4516(5) 0.8759(6) 0.9689(5) 0.052(3) Uani 1 1 d . . . . .
O109 O 0.0406(5) 0.5533(5) 0.1712(5) 0.049(3) Uani 1 1 d . . . . .
O110 O 0.0540(5) 0.5184(6) 0.3048(6) 0.062(4) Uani 1 1 d . . . . .
O111 O 0.0577(5) 1.0623(6) 0.1693(5) 0.052(3) Uani 1 1 d . . . . .
O112 O 0.2596(5) 0.7582(5) 0.9310(6) 0.058(3) Uani 1 1 d . . . . .
O113 O 0.1934(6) 0.8865(6) 0.9252(5) 0.059(4) Uani 1 1 d . . . . .
O114 O 0.3595(6) 0.8411(6) 1.0257(5) 0.065(4) Uani 1 1 d . . . . .
O115 O 0.3590(7) 0.9798(6) 1.0772(6) 0.077(4) Uani 1 1 d . . . . .
O116 O -0.0083(6) 0.6596(7) 0.2429(7) 0.073(4) Uani 1 1 d . . . . .
O117 O 0.0909(6) 0.8007(7) 0.9536(6) 0.076(4) Uani 1 1 d . . . . .
O118 O 0.0381(7) 0.5378(7) -0.0323(7) 0.081(4) Uiso 1 1 d . . . . .
O119 O 0.5433(6) 0.6806(7) 0.7400(6) 0.072(4) Uani 1 1 d . . . . .
O120 O 0.1295(6) 1.0052(7) 0.1133(9) 0.073(6) Uani 0.8 1 d . . P G .
O121 O -0.1508(7) 0.9970(7) 0.1228(7) 0.056(4) Uani 0.8 1 d . . P . .
O122 O -0.0078(8) 0.6811(8) -0.0154(8) 0.056(5) Uiso 0.7 1 d . . P A .
O123 O 0.3537(8) 0.7734(8) 0.6287(7) 0.063(5) Uani 0.8 1 d . . P A 1
O124 O 0.1336(7) 0.9383(7) 0.4787(7) 0.061(4) Uiso 0.8 1 d . . P B 2
O125 O -0.0329(6) 1.0692(7) 0.2212(7) 0.057(5) Uani 0.8 1 d . . P G .
O127 O 0.5443(8) 1.2471(9) 0.9682(8) 0.062(5) Uani 0.7 1 d . . P C 1
O128 O -0.0674(7) 1.0701(8) 0.0665(7) 0.061(5) Uani 0.8 1 d . . P G .
O129 O 0.6296(10) 1.3866(10) 0.9143(8) 0.068(6) Uani 0.7 1 d . . P C 1
O130 O 0.2114(8) 0.5879(8) 0.3886(8) 0.052(4) Uiso 0.7 1 d . . P A .
O131 O 0.0304(8) 1.0445(8) 0.4153(8) 0.059(5) Uiso 0.7 1 d . . P B .
O132 O 0.5173(7) 1.2572(8) 1.0925(7) 0.071(5) Uani 0.8 1 d . . P C .
O133 O -0.0627(8) 0.6053(8) 0.0699(8) 0.066(5) Uani 0.8 1 d . . P A 1
O134 O 0.1861(9) 0.6864(8) 0.9804(8) 0.057(5) Uani 0.7 1 d . . P D 1
O135 O 0.3066(10) 0.7270(10) 1.0493(8) 0.060(6) Uani 0.6 1 d . . P E 1
O136 O 0.2480(10) 0.5400(10) 0.5204(10) 0.047(7) Uani 0.5 1 d . . P A 1
O137 O 0.0081(9) 0.9399(10) 0.2272(9) 0.054(5) Uani 0.6 1 d . . P G .
O138 O 0.0388(9) 1.1398(9) 0.0273(9) 0.069(5) Uiso 0.7 1 d . . P G .
O139 O 0.3546(8) 0.6902(9) 0.4679(8) 0.048(5) Uani 0.6 1 d . . P A 1
O140 O 0.4682(16) 0.7485(17) 0.6110(17) 0.040(9) Uiso 0.3 1 d . . P A 1
O141 O 0.3501(9) 0.5274(9) 0.4814(9) 0.054(5) Uiso 0.6 1 d . . P A 1
O142 O 0.4019(12) 0.7412(12) 0.4718(12) 0.065(7) Uiso 0.5 1 d . . P A 2
O144 O -0.0788(16) 0.5762(17) 0.0358(17) 0.065(10) Uiso 0.4 1 d . . P A 2
O145 O 0.5230(14) 1.2947(15) 0.9758(14) 0.054(8) Uiso 0.4 1 d . . P C 2
O146 O 0.3226(15) 0.5423(15) 0.5122(14) 0.062(9) Uiso 0.4 1 d . . P A 2
O147 O -0.0436(8) 0.9346(8) 0.0953(8) 0.047(5) Uiso 0.6 1 d . . P . .
O148 O 0.2481(10) 0.7008(10) 0.4955(10) 0.044(6) Uiso 0.5 1 d . . P A .
O149 O 0.3604(10) 0.6413(10) 0.5826(10) 0.040(5) Uiso 0.5 1 d . . P A 1
O150 O 0.4557(12) 1.0221(11) 1.0381(11) 0.056(7) Uiso 0.5 1 d . . P F 1
O151 O 0.3908(12) 1.1452(11) 1.0069(12) 0.058(7) Uiso 0.5 1 d . . P C 1
O152 O 0.1285(10) 0.9664(10) 0.3633(10) 0.044(6) Uiso 0.5 1 d . . P G 2
O153 O 0.0491(10) 0.9319(10) 0.3861(10) 0.049(6) Uiso 0.5 1 d . . P B 1
O154 O 0.0180(13) 0.8754(13) 0.3938(13) 0.052(8) Uiso 0.4 1 d . . P B 2
O155 O -0.0610(11) 0.8682(12) 0.4888(11) 0.060(7) Uiso 0.5 1 d . . P H 1
O156 O 0.1246(12) 0.5867(12) -0.0581(12) 0.062(7) Uiso 0.5 1 d . . P . .
O157 O 0.4153(12) 0.7285(12) 0.7594(12) 0.061(7) Uiso 0.5 1 d . . P A .
O158 O 0.4756(13) 0.7682(14) 0.5896(14) 0.049(8) Uiso 0.4 1 d . . P A 2
O159 O 0.0961(16) 0.6948(16) 0.3755(16) 0.072(10) Uiso 0.4 1 d . . P A 1
O160 O 0.1834(15) 0.5949(15) 0.4961(15) 0.064(9) Uiso 0.4 1 d . . P A 2
O161 O 0.0253(17) 0.7000(17) 0.3500(17) 0.047(10) Uiso 0.3 1 d . . P A 2
O162 O 0.2265(16) 0.7091(15) 1.0207(16) 0.062(9) Uiso 0.4 1 d . . P I 2
O163 O -0.0471(16) 0.9112(17) 0.4752(16) 0.043(9) Uiso 0.3 1 d . . P B 2
O164 O 0.6669(18) 1.3562(17) 0.9277(17) 0.039(10) Uiso 0.3 1 d . . P C 2
O165 O 0.4817(12) 1.0105(12) 1.0279(12) 0.037(6) Uiso 0.4 1 d . . P F 2
O166 O 0.3904(15) 0.7952(14) 0.6407(14) 0.050(8) Uiso 0.4 1 d . . P A 2
O168 O 0.3946(16) 0.6601(15) 0.6168(16) 0.034(8) Uiso 0.3 1 d . . P A 2
O169 O 0.4282(14) 1.1430(13) 1.0420(14) 0.047(7) Uiso 0.4 1 d . . P C 2
O170 O 0.0112(14) 1.0132(14) 0.0149(13) 0.053(8) Uiso 0.4 1 d . . P G 2
O171 O 0.0877(14) 0.8197(14) 0.3584(14) 0.033(8) Uiso 0.3 1 d . . P J 2
O172 O 0.0461(4) 0.6333(4) -0.2089(5) 0.034(3) Uani 1 1 d . . . K 2
C1 C 0.4579(7) 1.2693(7) 0.8156(7) 0.033(4) Uani 1 1 d . . . . .
C2 C 0.5160(7) 1.3024(9) 0.8310(7) 0.049(5) Uani 1 1 d . . . . .
H2A H 0.5267 1.2976 0.7998 0.073 Uiso 1 1 calc R U . . .
H2B H 0.5477 1.2852 0.8665 0.073 Uiso 1 1 calc R U . . .
H2C H 0.5112 1.3459 0.8367 0.073 Uiso 1 1 calc R U . . .
C3 C 0.2261(9) 0.5340(7) 0.0672(7) 0.038(4) Uani 1 1 d . . . . .
C4 C 0.2244(9) 0.4851(8) 0.0284(8) 0.058(6) Uani 1 1 d . . . . .
H4A H 0.2586 0.4894 0.0204 0.086 Uiso 1 1 calc R U . . .
H4B H 0.1871 0.4878 -0.0078 0.086 Uiso 1 1 calc R U . . .
H4C H 0.2265 0.4454 0.0464 0.086 Uiso 1 1 calc R U . . .

loop_
_atom_site_aniso_label
_atom_site_aniso_U_11
_atom_site_aniso_U_22
_atom_site_aniso_U_33
_atom_site_aniso_U_23
_atom_site_aniso_U_13
_atom_site_aniso_U_12
W1 0.0171(3) 0.0273(3) 0.0199(3) 0.0002(2) 0.0097(3) 0.0037(2)
W2 0.0150(3) 0.0236(3) 0.0159(3) -0.0005(2) 0.0072(2) 0.0013(2)
W3 0.0131(3) 0.0247(3) 0.0192(3) -0.0004(2) 0.0069(2) 0.0014(2)
W4 0.0158(3) 0.0265(3) 0.0157(3) -0.0011(2) 0.0056(2) 0.0006(2)
W5 0.0164(3) 0.0274(3) 0.0157(3) 0.0012(2) 0.0042(2) 0.0003(2)
W6 0.0134(3) 0.0322(3) 0.0211(3) 0.0037(2) 0.0054(3) 0.0034(2)
W7 0.0170(3) 0.0334(3) 0.0214(3) 0.0018(3) 0.0112(3) 0.0039(2)
W8 0.0184(3) 0.0306(3) 0.0158(3) 0.0023(2) 0.0081(3) 0.0030(2)
W9 0.0145(3) 0.0258(3) 0.0167(3) 0.0025(2) 0.0066(2) 0.0018(2)
W10 0.0161(3) 0.0245(3) 0.0162(3) 0.0008(2) 0.0076(2) -0.0008(2)
W11 0.0132(3) 0.0271(3) 0.0159(3) 0.0017(2) 0.0055(2) 0.0010(2)
W12 0.0225(3) 0.0363(3) 0.0218(3) -0.0014(3) 0.0125(3) 0.0026(2)
W13 0.0153(3) 0.0376(3) 0.0209(3) -0.0004(3) 0.0081(3) 0.0034(2)
W14 0.0183(3) 0.0439(4) 0.0209(3) -0.0024(3) 0.0121(3) 0.0011(3)
W15 0.0160(3) 0.0432(4) 0.0214(3) -0.0034(3) 0.0083(3) 0.0055(2)
W16 0.0253(3) 0.0416(4) 0.0203(3) -0.0005(3) 0.0112(3) 0.0049(3)
W17 0.0196(3) 0.0352(3) 0.0293(4) -0.0025(3) 0.0162(3) -0.0004(2)
W18 0.0160(3) 0.0324(3) 0.0370(4) 0.0033(3) 0.0142(3) 0.0017(2)
W19 0.0194(3) 0.0352(3) 0.0255(3) -0.0010(3) 0.0131(3) -0.0028(2)
W20 0.0157(3) 0.0580(4) 0.0243(3) -0.0077(3) 0.0125(3) -0.0048(3)
W21 0.0151(3) 0.0580(4) 0.0232(3) -0.0086(3) 0.0066(3) 0.0019(3)
W22 0.0161(3) 0.0364(3) 0.0244(3) -0.0042(3) 0.0127(3) -0.0013(2)
Cu1 0.0170(9) 0.0335(10) 0.0202(10) 0.0045(8) 0.0056(8) -0.0045(7)
Cu2 0.0167(9) 0.0312(10) 0.0190(9) 0.0017(7) 0.0082(8) -0.0021(7)
Cu3 0.0269(10) 0.0394(11) 0.0311(11) -0.0059(8) 0.0204(9) -0.0082(8)
Cu4 0.0351(11) 0.0406(11) 0.0259(11) -0.0040(8) 0.0193(10) -0.0088(8)
Na1 0.053(4) 0.039(4) 0.039(4) 0.002(3) 0.022(4) 0.003(3)
Na2 0.040(4) 0.078(5) 0.021(4) 0.003(3) 0.009(3) 0.011(3)
Na3 0.041(5) 0.019(4) 0.014(4) 0.003(3) 0.015(4) 0.013(3)
Na4 0.049(4) 0.064(5) 0.038(4) 0.001(4) 0.016(4) -0.003(4)
Na5 0.031(5) 0.043(5) 0.024(5) 0.008(4) 0.009(4) 0.008(4)
Na6 0.016(5) 0.028(5) 0.112(10) 0.019(5) 0.013(6) 0.000(4)
Na8 0.060(10) 0.060(10) 0.089(13) -0.012(9) 0.029(10) 0.002(8)
Na10 0.054(7) 0.060(7) 0.080(9) -0.018(6) 0.037(7) -0.003(5)
Na11 0.049(9) 0.071(10) 0.057(10) 0.024(8) 0.039(8) 0.029(7)
Na13 0.024(5) 0.085(8) 0.056(7) -0.048(6) 0.019(5) -0.015(5)
Na14 0.060(9) 0.084(10) 0.057(9) -0.014(7) 0.025(8) 0.005(7)
Na18 0.054(10) 0.086(12) 0.106(15) 0.052(11) 0.041(11) 0.014(9)
O1 0.005(4) 0.035(5) 0.016(5) -0.001(4) 0.000(4) 0.005(4)
O2 0.025(5) 0.024(5) 0.011(5) 0.002(4) 0.009(4) 0.002(4)
O3 0.019(5) 0.028(5) 0.021(5) 0.011(4) 0.013(5) 0.007(4)
O4 0.009(4) 0.032(5) 0.014(5) 0.004(4) 0.003(4) -0.001(4)
O5 0.016(5) 0.023(5) 0.018(5) 0.002(4) 0.004(4) -0.002(4)
O6 0.016(5) 0.035(6) 0.014(5) -0.002(4) 0.003(4) -0.002(4)
O7 0.021(5) 0.029(5) 0.023(6) -0.004(4) 0.011(5) -0.005(4)
O8 0.008(4) 0.022(5) 0.018(5) 0.001(4) 0.002(4) 0.001(4)
O9 0.024(5) 0.036(6) 0.008(5) 0.004(4) 0.007(4) 0.002(4)
O10 0.011(5) 0.024(5) 0.016(5) 0.006(4) 0.004(4) 0.010(4)
O11 0.014(5) 0.036(6) 0.017(5) -0.002(4) 0.007(4) -0.004(4)
O12 0.022(5) 0.030(5) 0.017(5) 0.006(4) 0.005(5) 0.005(4)
O13 0.015(5) 0.022(5) 0.022(5) -0.001(4) 0.010(4) -0.001(4)
O14 0.014(5) 0.032(5) 0.017(5) 0.002(4) 0.006(4) -0.001(4)
O15 0.017(5) 0.035(6) 0.025(6) 0.005(4) 0.013(5) 0.003(4)
O16 0.021(5) 0.032(6) 0.028(6) -0.003(4) 0.013(5) 0.001(4)
O17 0.036(6) 0.053(7) 0.034(7) -0.002(5) 0.028(6) 0.004(5)
O18 0.021(5) 0.028(5) 0.021(5) -0.001(4) 0.013(5) -0.001(4)
O19 0.022(5) 0.028(5) 0.028(6) 0.005(4) 0.016(5) 0.007(4)
O20 0.019(5) 0.034(6) 0.025(6) 0.001(4) 0.015(5) 0.002(4)
O21 0.024(5) 0.024(5) 0.021(6) -0.002(4) 0.008(5) 0.001(4)
O22 0.017(5) 0.020(5) 0.019(5) -0.002(4) 0.006(4) 0.002(4)
O23 0.022(5) 0.033(6) 0.020(5) -0.004(4) 0.009(5) -0.006(4)
O24 0.013(5) 0.044(6) 0.034(6) 0.007(5) 0.011(5) 0.003(4)
O25 0.016(5) 0.031(5) 0.021(5) -0.002(4) 0.008(4) -0.003(4)
O26 0.014(5) 0.029(5) 0.025(6) 0.003(4) 0.011(5) 0.005(4)
O27 0.011(5) 0.047(6) 0.030(6) 0.003(5) 0.010(5) 0.005(4)
O28 0.022(5) 0.028(5) 0.034(6) 0.003(5) 0.016(5) 0.002(4)
O29 0.026(5) 0.041(6) 0.011(5) 0.004(4) 0.010(5) 0.007(4)
O30 0.022(5) 0.021(5) 0.022(5) 0.002(4) 0.012(5) 0.005(4)
O31 0.020(5) 0.045(6) 0.024(6) 0.000(5) 0.013(5) 0.005(4)
O32 0.025(5) 0.031(6) 0.017(5) 0.006(4) 0.006(5) 0.010(4)
O33 0.022(5) 0.036(6) 0.018(5) 0.001(4) 0.007(5) 0.000(4)
O34 0.017(5) 0.044(6) 0.011(5) 0.004(4) 0.006(4) 0.006(4)
O35 0.017(5) 0.036(6) 0.027(6) 0.006(5) 0.008(5) 0.005(4)
O36 0.019(5) 0.040(6) 0.025(6) 0.000(5) 0.008(5) 0.002(4)
O37 0.017(5) 0.041(6) 0.023(6) 0.002(5) 0.009(5) 0.002(4)
O38 0.019(5) 0.036(6) 0.031(6) -0.002(5) 0.010(5) 0.000(4)
O39 0.013(5) 0.043(6) 0.018(5) -0.003(4) 0.008(4) 0.001(4)
O40 0.016(5) 0.025(5) 0.045(7) 0.002(5) 0.017(5) 0.000(4)
O41 0.017(5) 0.038(6) 0.019(5) -0.007(4) 0.011(4) -0.009(4)
O42 0.013(5) 0.049(6) 0.022(6) 0.006(5) 0.006(5) -0.001(4)
O43 0.024(5) 0.032(6) 0.035(6) 0.000(5) 0.015(5) 0.003(4)
O44 0.021(5) 0.034(6) 0.020(6) -0.002(4) 0.010(5) -0.003(4)
O45 0.019(5) 0.033(6) 0.026(6) 0.001(4) 0.013(5) 0.002(4)
O46 0.023(5) 0.039(6) 0.021(6) 0.001(5) 0.004(5) 0.008(4)
O47 0.017(5) 0.043(6) 0.024(6) 0.000(5) 0.009(5) 0.009(4)
O48 0.022(6) 0.053(7) 0.032(6) -0.010(5) 0.014(5) -0.006(5)
O49 0.014(5) 0.035(6) 0.016(5) 0.003(4) 0.001(4) 0.001(4)
O50 0.022(5) 0.052(7) 0.022(6) -0.010(5) 0.009(5) 0.004(5)
O51 0.019(5) 0.041(6) 0.020(5) -0.002(4) 0.011(5) 0.009(4)
O52 0.023(6) 0.038(6) 0.039(7) -0.006(5) 0.017(5) 0.001(4)
O53 0.020(5) 0.039(6) 0.034(6) -0.004(5) 0.011(5) -0.006(4)
O54 0.014(5) 0.054(7) 0.017(5) -0.001(5) 0.008(5) 0.001(4)
O55 0.026(6) 0.034(6) 0.047(7) -0.004(5) 0.021(6) -0.007(5)
O56 0.030(6) 0.039(6) 0.033(6) 0.006(5) 0.021(5) 0.007(5)
O57 0.028(6) 0.041(6) 0.033(6) -0.006(5) 0.020(5) -0.003(5)
O58 0.035(6) 0.037(6) 0.021(6) 0.001(5) 0.009(5) 0.012(5)
O59 0.022(6) 0.051(7) 0.030(6) -0.006(5) 0.014(5) -0.004(5)
O60 0.014(5) 0.044(6) 0.021(6) -0.004(5) 0.006(5) 0.008(4)
O61 0.032(6) 0.052(7) 0.024(6) -0.002(5) 0.017(5) 0.003(5)
O62 0.026(6) 0.047(6) 0.039(7) -0.013(5) 0.027(5) -0.003(5)
O63 0.021(5) 0.039(6) 0.032(6) -0.007(5) 0.011(5) 0.000(4)
O64 0.028(6) 0.047(6) 0.024(6) -0.011(5) 0.019(5) -0.009(5)
O65 0.023(5) 0.033(6) 0.033(6) -0.003(5) 0.020(5) 0.003(4)
O66 0.018(5) 0.041(6) 0.024(6) -0.004(5) 0.012(5) -0.004(4)
O67 0.019(6) 0.043(7) 0.053(8) -0.005(6) 0.013(6) -0.004(5)
O68 0.023(6) 0.037(6) 0.042(7) 0.012(5) 0.019(5) 0.008(4)
O69 0.015(5) 0.060(7) 0.027(6) -0.004(5) 0.013(5) -0.004(5)
O70 0.028(6) 0.064(8) 0.049(8) -0.013(6) 0.026(6) -0.016(5)
O71 0.025(6) 0.070(8) 0.023(6) -0.012(5) 0.013(5) -0.002(5)
O72 0.025(6) 0.080(9) 0.028(7) -0.011(6) 0.009(5) 0.007(6)
O73 0.023(6) 0.055(7) 0.027(6) -0.006(5) 0.013(5) -0.002(5)
O74 0.036(7) 0.065(8) 0.019(6) 0.003(5) 0.009(5) 0.004(6)
O75 0.035(6) 0.038(6) 0.029(6) -0.001(5) 0.025(5) 0.005(5)
O76 0.017(5) 0.040(6) 0.021(6) -0.002(4) 0.007(5) 0.005(4)
O77 0.020(5) 0.037(6) 0.023(6) 0.010(4) 0.014(5) 0.006(4)
O78 0.019(5) 0.041(6) 0.027(6) 0.004(5) 0.015(5) -0.001(4)
O79 0.021(5) 0.031(6) 0.020(5) 0.006(4) 0.004(5) 0.003(4)
O80 0.056(8) 0.032(6) 0.030(7) -0.004(5) 0.012(6) -0.007(5)
O81 0.021(6) 0.059(7) 0.027(6) 0.011(5) 0.003(5) -0.006(5)
O82 0.013(5) 0.031(5) 0.022(6) 0.005(4) 0.005(5) -0.003(4)
O83 0.027(6) 0.046(7) 0.022(6) 0.005(5) -0.009(5) -0.012(5)
O84 0.041(7) 0.043(6) 0.026(6) -0.001(5) 0.018(6) -0.002(5)
O85 0.018(5) 0.055(7) 0.030(6) -0.001(5) 0.017(5) -0.002(5)
O86 0.019(5) 0.037(6) 0.038(7) -0.007(5) 0.015(5) -0.009(4)
O87 0.048(7) 0.048(7) 0.045(7) -0.013(6) 0.040(7) -0.013(6)
O88 0.065(8) 0.036(6) 0.032(7) -0.005(5) 0.030(7) 0.000(6)
O101 0.026(6) 0.056(7) 0.014(5) 0.004(5) 0.009(5) 0.005(5)
O102 0.040(6) 0.024(6) 0.034(6) 0.001(5) 0.012(6) 0.005(5)
O103 0.032(6) 0.036(6) 0.023(6) 0.003(5) 0.009(5) -0.003(5)
O104 0.037(7) 0.056(7) 0.034(7) -0.002(6) 0.021(6) -0.007(5)
O106 0.034(7) 0.058(8) 0.047(8) -0.003(6) 0.021(6) -0.005(6)
O107 0.036(7) 0.108(11) 0.024(7) -0.002(7) 0.019(6) 0.001(7)
O108 0.025(6) 0.085(9) 0.034(7) 0.001(6) 0.003(6) 0.022(6)
O109 0.031(7) 0.058(8) 0.050(8) 0.008(6) 0.013(6) 0.000(6)
O110 0.049(8) 0.067(9) 0.076(10) 0.003(7) 0.034(8) 0.023(7)
O111 0.037(7) 0.069(9) 0.050(8) 0.008(7) 0.019(7) 0.007(6)
O112 0.052(8) 0.058(8) 0.070(10) -0.019(7) 0.035(8) -0.018(6)
O113 0.061(9) 0.082(10) 0.038(8) -0.012(7) 0.026(7) 0.009(7)
O114 0.090(11) 0.058(8) 0.029(7) 0.003(6) 0.012(8) -0.012(7)
O115 0.114(13) 0.062(9) 0.069(10) 0.016(8) 0.056(10) 0.013(9)
O116 0.041(8) 0.085(10) 0.093(12) 0.004(9) 0.032(9) -0.006(7)
O117 0.072(10) 0.095(11) 0.037(8) 0.005(8) 0.005(8) 0.007(8)
O119 0.051(8) 0.096(11) 0.081(11) 0.025(9) 0.041(9) 0.005(8)
O120 0.019(8) 0.038(9) 0.135(17) -0.035(10) 0.014(10) 0.000(7)
O121 0.064(11) 0.076(11) 0.056(11) 0.013(9) 0.052(10) 0.015(9)
O123 0.068(12) 0.087(13) 0.051(11) -0.016(9) 0.043(10) -0.017(10)
O125 0.035(9) 0.082(11) 0.077(12) 0.045(9) 0.045(9) 0.027(8)
O127 0.058(12) 0.067(13) 0.041(12) 0.011(10) 0.006(10) -0.016(10)
O128 0.042(10) 0.086(12) 0.064(12) -0.007(9) 0.032(9) 0.009(8)
O129 0.083(16) 0.090(16) 0.039(12) -0.025(11) 0.034(12) -0.049(13)
O132 0.037(9) 0.101(14) 0.059(12) -0.036(10) 0.009(9) 0.008(9)
O133 0.065(12) 0.070(12) 0.067(13) 0.013(10) 0.035(11) 0.013(9)
O134 0.074(14) 0.069(13) 0.041(11) -0.005(10) 0.039(11) -0.017(10)
O135 0.084(17) 0.078(16) 0.025(11) -0.022(11) 0.032(12) -0.027(13)
O136 0.067(16) 0.046(14) 0.066(17) -0.020(12) 0.063(15) -0.010(12)
O137 0.047(13) 0.074(15) 0.042(13) 0.011(11) 0.021(11) 0.000(11)
O139 0.049(12) 0.061(13) 0.028(11) -0.008(9) 0.014(10) 0.021(10)
O172 0.026(6) 0.032(6) 0.048(7) 0.010(5) 0.022(6) 0.003(4)
C1 0.024(9) 0.043(10) 0.032(10) 0.002(7) 0.014(8) -0.003(7)
C2 0.026(9) 0.080(14) 0.035(10) 0.003(9) 0.010(9) -0.017(9)
C3 0.062(12) 0.034(9) 0.035(10) -0.011(8) 0.037(10) -0.030(9)
C4 0.092(15) 0.047(11) 0.064(13) -0.038(10) 0.062(13) -0.042(10)

loop_
_atom_type_symbol
_atom_type_description
_atom_type_scat_dispersion_real
_atom_type_scat_dispersion_imag
_atom_type_scat_source
W W -0.8490 6.8722 'International Tables Vol C Tables 4.2.6.8 and 6.1.1.4'
Cu Cu 0.3201 1.2651 'International Tables Vol C Tables 4.2.6.8 and 6.1.1.4'
Na Na 0.0362 0.0249 'International Tables Vol C Tables 4.2.6.8 and 6.1.1.4'
O O 0.0106 0.0060 'International Tables Vol C Tables 4.2.6.8 and 6.1.1.4'
C C 0.0033 0.0016 'International Tables Vol C Tables 4.2.6.8 and 6.1.1.4'
H H 0.0000 0.0000 'International Tables Vol C Tables 4.2.6.8 and 6.1.1.4'

loop_
_geom_angle_atom_site_label_1
_geom_angle_atom_site_label_2
_geom_angle_atom_site_label_3
_geom_angle
_geom_angle_site_symmetry_1
_geom_angle_site_symmetry_3
O31 W1 O30 101.8(4) . .
O31 W1 O20 101.2(4) . .
O30 W1 O20 88.9(4) . .
O31 W1 O19 96.9(4) . .
O30 W1 O19 89.9(4) . .
O20 W1 O19 161.7(4) . .
O31 W1 O15 96.8(4) . .
O30 W1 O15 161.4(4) . .
O20 W1 O15 87.7(4) . .
O19 W1 O15 87.7(4) . .
O31 W1 O8 166.3(3) . .
O30 W1 O8 88.2(3) . .
O20 W1 O8 88.2(3) . .
O19 W1 O8 73.5(3) . .
O15 W1 O8 73.4(3) . .
O16 W2 O22 103.2(4) . .
O16 W2 O26 102.8(4) . .
O22 W2 O26 98.4(4) . .
O16 W2 O30 99.5(4) . .
O22 W2 O30 90.5(4) . .
O26 W2 O30 153.3(4) . .
O16 W2 O7 96.7(4) . .
O22 W2 O7 159.0(3) . .
O26 W2 O7 83.5(4) . .
O30 W2 O7 79.5(4) . .
O16 W2 O10 168.6(4) . .
O22 W2 O10 88.2(4) . .
O26 W2 O10 74.8(3) . .
O30 W2 O10 80.4(3) . .
O7 W2 O10 72.0(3) . .
O16 W2 Na1 54.6(3) . .
O22 W2 Na1 50.0(3) . .
O26 W2 Na1 117.0(3) . .
O30 W2 Na1 87.9(3) . .
O7 W2 Na1 146.4(3) . .
O10 W2 Na1 136.6(2) . .
O37 W3 O11 102.3(4) . .
O37 W3 O23 103.9(4) . .
O11 W3 O23 93.7(4) . .
O37 W3 O1 96.6(4) . .
O11 W3 O1 89.0(4) . .
O23 W3 O1 158.2(4) . .
O37 W3 O26 97.5(4) . .
O11 W3 O26 159.6(3) . .
O23 W3 O26 86.2(4) . .
O1 W3 O26 83.9(4) . .
O37 W3 O10 164.2(4) . .
O11 W3 O10 88.3(3) . .
O23 W3 O10 86.9(4) . .
O1 W3 O10 71.6(3) . .
O26 W3 O10 71.4(3) . .
O36 W4 O21 104.8(4) . .
O36 W4 O1 99.6(4) . .
O21 W4 O1 97.2(4) . .
O36 W4 O20 100.5(4) . .
O21 W4 O20 93.5(4) . .
O1 W4 O20 153.9(4) . .
O36 W4 O7 95.2(4) . .
O21 W4 O7 159.8(4) . .
O1 W4 O7 82.0(3) . .
O20 W4 O7 79.8(3) . .
O36 W4 O10 166.2(4) . .
O21 W4 O10 88.4(4) . .
O1 W4 O10 74.6(3) . .
O20 W4 O10 82.1(3) . .
O7 W4 O10 71.9(3) . .
O36 W4 Na9 32.7(4) . .
O21 W4 Na9 74.2(4) . .
O1 W4 Na9 92.2(4) . .
O20 W4 Na9 113.6(4) . .
O7 W4 Na9 125.9(4) . .
O10 W4 Na9 156.8(4) . .
O33 W5 O38 101.3(4) . .
O33 W5 O12 100.2(4) . .
O38 W5 O12 96.8(4) . .
O33 W5 O2 98.4(4) . .
O38 W5 O2 95.5(4) . .
O12 W5 O2 155.1(4) . .
O33 W5 O22 85.8(4) . .
O38 W5 O22 172.8(4) . .
O12 W5 O22 82.7(3) . .
O2 W5 O22 82.4(3) . .
O33 W5 O3 167.3(4) . .
O38 W5 O3 89.9(4) . .
O12 W5 O3 84.1(3) . .
O2 W5 O3 74.4(3) . .
O22 W5 O3 82.9(3) . .
O33 W5 Na1 35.1(3) . .
O38 W5 Na1 133.9(3) . .
O12 W5 Na1 82.8(3) . .
O2 W5 Na1 103.8(3) . .
O22 W5 Na1 53.3(3) . .
O3 W5 Na1 135.4(3) . .
O33 W5 Na2 27.1(3) . .
O38 W5 Na2 76.1(3) . .
O12 W5 Na2 93.5(3) . .
O2 W5 Na2 110.4(3) . .
O22 W5 Na2 111.1(3) . .
O3 W5 Na2 165.5(2) . .
Na1 W5 Na2 57.94(16) . .
O24 W6 O34 104.3(4) . .
O24 W6 O19 100.8(4) . .
O34 W6 O19 154.9(4) . .
O24 W6 O12 101.7(4) . .
O34 W6 O12 87.7(4) . .
O19 W6 O12 88.5(4) . .
O24 W6 O27 96.7(4) . .
O34 W6 O27 88.0(4) . .
O19 W6 O27 87.9(4) . .
O12 W6 O27 161.6(4) . .
O24 W6 O8 173.1(4) . .
O34 W6 O8 77.7(3) . .
O19 W6 O8 77.3(3) . .
O12 W6 O8 84.9(3) . .
O27 W6 O8 76.7(3) . .
O24 W6 W11 139.7(3) . .
O34 W6 W11 35.5(3) . .
O19 W6 W11 119.5(3) . .
O12 W6 W11 81.6(3) . .
O27 W6 W11 84.5(3) . .
O8 W6 W11 42.5(2) . .
O17 W7 O4 103.1(4) . .
O17 W7 O15 103.1(4) . .
O4 W7 O15 153.6(3) . .
O17 W7 O25 101.2(4) . .
O4 W7 O25 88.6(4) . .
O15 W7 O25 89.2(4) . .
O17 W7 O27 96.3(4) . .
O4 W7 O27 87.3(4) . .
O15 W7 O27 86.9(4) . .
O25 W7 O27 162.6(3) . .
O17 W7 O8 172.0(4) . .
O4 W7 O8 76.9(3) . .
O15 W7 O8 76.7(3) . .
O25 W7 O8 86.9(3) . .
O27 W7 O8 75.7(3) . .
O32 W8 O29 100.9(4) . .
O32 W8 O25 101.6(4) . .
O29 W8 O25 96.9(4) . .
O32 W8 O6 98.3(4) . .
O29 W8 O6 95.2(4) . .
O25 W8 O6 154.2(3) . .
O32 W8 O21 88.3(4) . .
O29 W8 O21 170.8(4) . .
O25 W8 O21 81.7(3) . .
O6 W8 O21 82.8(3) . .
O32 W8 O13 167.0(3) . .
O29 W8 O13 89.5(3) . .
O25 W8 O13 84.7(3) . .
O6 W8 O13 72.7(3) . .
O21 W8 O13 81.4(3) . .
O35 W9 O14 100.5(4) . .
O35 W9 O18 103.4(4) . .
O14 W9 O18 94.1(4) . .
O35 W9 O6 98.8(4) . .
O14 W9 O6 96.4(4) . .
O18 W9 O6 153.2(4) . .
O35 W9 O11 91.3(4) . .
O14 W9 O11 168.1(4) . .
O18 W9 O11 81.3(4) . .
O6 W9 O11 83.3(3) . .
O35 W9 O13 170.0(4) . .
O14 W9 O13 85.3(3) . .
O18 W9 O13 84.1(3) . .
O6 W9 O13 72.3(3) . .
O11 W9 O13 83.2(3) . .
O28 W10 O5 101.2(4) . .
O28 W10 O2 99.2(4) . .
O5 W10 O2 96.6(4) . .
O28 W10 O18 104.6(4) . .
O5 W10 O18 93.4(4) . .
O2 W10 O18 151.8(4) . .
O28 W10 O23 91.4(4) . .
O5 W10 O23 167.2(4) . .
O2 W10 O23 83.4(4) . .
O18 W10 O23 81.1(4) . .
O28 W10 O3 169.8(3) . .
O5 W10 O3 85.4(3) . .
O2 W10 O3 72.1(3) . .
O18 W10 O3 82.5(3) . .
O23 W10 O3 82.4(3) . .
O9 W11 O3 101.9(4) . .
O9 W11 O13 101.4(4) . .
O3 W11 O13 96.6(4) . .
O9 W11 O4 93.6(4) . .
O3 W11 O4 162.4(4) . .
O13 W11 O4 88.2(3) . .
O9 W11 O34 92.9(4) . .
O3 W11 O34 89.8(3) . .
O13 W11 O34 162.7(4) . .
O4 W11 O34 81.2(3) . .
O9 W11 O8 164.9(3) . .
O3 W11 O8 87.9(3) . .
O13 W11 O8 88.7(3) . .
O4 W11 O8 75.3(3) . .
O34 W11 O8 75.4(3) . .
O9 W11 W6 125.7(3) . .
O3 W11 W6 85.1(3) . .
O13 W11 W6 131.6(3) . .
O4 W11 W6 79.1(2) . .
O34 W11 W6 32.8(3) . .
O8 W11 W6 42.9(2) . .
O58 W12 O47 102.3(4) . .
O58 W12 O44 100.1(4) . .
O47 W12 O44 89.9(4) . .
O58 W12 O56 98.8(4) . .
O47 W12 O56 89.3(4) . .
O44 W12 O56 160.7(4) . .
O58 W12 O45 96.6(4) . .
O47 W12 O45 161.1(4) . .
O44 W12 O45 86.6(4) . .
O56 W12 O45 88.0(4) . .
O58 W12 O51 166.8(4) . .
O47 W12 O51 88.2(4) . .
O44 W12 O51 87.6(4) . .
O56 W12 O51 73.1(4) . .
O45 W12 O51 73.1(3) . .
O46 W13 O49 105.1(4) . .
O46 W13 O54 100.8(4) . .
O49 W13 O54 97.7(4) . .
O46 W13 O44 98.8(4) . .
O49 W13 O44 92.5(4) . .
O54 W13 O44 154.6(4) . .
O46 W13 O60 93.9(4) . .
O49 W13 O60 160.6(4) . .
O54 W13 O60 82.2(4) . .
O44 W13 O60 80.6(4) . .
O46 W13 O39 165.1(4) . .
O49 W13 O39 89.6(4) . .
O54 W13 O39 73.9(4) . .
O44 W13 O39 83.1(3) . .
O60 W13 O39 71.7(3) . .
O61 W14 O42 103.1(4) . .
O61 W14 O69 104.5(4) . .
O42 W14 O69 92.8(4) . .
O61 W14 O54 97.4(4) . .
O42 W14 O54 88.7(4) . .
O69 W14 O54 157.1(4) . .
O61 W14 O62 96.8(4) . .
O42 W14 O62 159.5(4) . .
O69 W14 O62 87.0(4) . .
O54 W14 O62 83.7(4) . .
O61 W14 O39 164.1(4) . .
O42 W14 O39 88.1(3) . .
O69 W14 O39 85.9(4) . .
O54 W14 O39 71.3(3) . .
O62 W14 O39 71.4(3) . .
O63 W15 O50 105.7(5) . .
O63 W15 O62 100.7(4) . .
O50 W15 O62 99.1(4) . .
O63 W15 O47 98.6(4) . .
O50 W15 O47 91.5(4) . .
O62 W15 O47 154.6(4) . .
O63 W15 O60 94.3(4) . .
O50 W15 O60 159.1(4) . .
O62 W15 O60 82.8(4) . .
O47 W15 O60 79.3(4) . .
O63 W15 O39 165.5(4) . .
O50 W15 O39 88.7(4) . .
O62 W15 O39 74.8(3) . .
O47 W15 O39 82.4(3) . .
O60 W15 O39 71.6(3) . .
O74 W16 O64 105.0(5) . .
O74 W16 O56 100.4(5) . .
O64 W16 O56 154.5(4) . .
O74 W16 O48 100.5(5) . .
O64 W16 O48 88.4(4) . .
O56 W16 O48 88.3(4) . .
O74 W16 O75 96.7(4) . .
O64 W16 O75 88.4(4) . .
O56 W16 O75 87.3(4) . .
O48 W16 O75 162.7(4) . .
O74 W16 O51 172.9(4) . .
O64 W16 O51 77.5(4) . .
O56 W16 O51 77.1(4) . .
O48 W16 O51 86.1(4) . .
O75 W16 O51 76.6(3) . .
O52 W17 O65 105.0(4) . .
O52 W17 O40 99.4(4) . .
O65 W17 O40 88.9(4) . .
O52 W17 O45 100.1(4) . .
O65 W17 O45 154.8(3) . .
O40 W17 O45 89.5(4) . .
O52 W17 O75 97.4(4) . .
O65 W17 O75 87.3(4) . .
O40 W17 O75 163.2(3) . .
O45 W17 O75 87.0(4) . .
O52 W17 O51 173.0(4) . .
O65 W17 O51 77.6(3) . .
O40 W17 O51 87.1(3) . .
O45 W17 O51 77.3(3) . .
O75 W17 O51 76.0(3) . .
O52 W17 W22 140.1(3) . .
O65 W17 W22 35.2(2) . .
O40 W17 W22 83.1(3) . .
O45 W17 W22 119.8(2) . .
O75 W17 W22 84.3(3) . .
O51 W17 W22 42.8(2) . .
O67 W18 O68 101.3(5) . .
O67 W18 O40 101.0(4) . .
O68 W18 O40 96.3(4) . .
O67 W18 O43 99.1(4) . .
O68 W18 O43 95.3(4) . .
O40 W18 O43 154.3(4) . .
O67 W18 O49 87.8(4) . .
O68 W18 O49 170.9(4) . .
O40 W18 O49 82.3(3) . .
O43 W18 O49 82.6(3) . .
O67 W18 O76 168.5(4) . .
O68 W18 O76 88.7(4) . .
O40 W18 O76 83.4(4) . .
O43 W18 O76 74.1(4) . .
O49 W18 O76 82.2(3) . .
O55 W19 O53 101.0(4) . .
O55 W19 O41 102.5(4) . .
O53 W19 O41 93.7(4) . .
O55 W19 O43 98.7(4) . .
O53 W19 O43 96.8(4) . .
O41 W19 O43 154.1(4) . .
O55 W19 O42 91.6(4) . .
O53 W19 O42 167.2(4) . .
O41 W19 O42 81.7(4) . .
O43 W19 O42 83.0(4) . .
O55 W19 O76 171.2(4) . .
O53 W19 O76 84.2(4) . .
O41 W19 O76 84.1(3) . .
O43 W19 O76 73.5(4) . .
O42 W19 O76 83.5(3) . .
O70 W20 O59 100.7(5) . .
O70 W20 O41 104.4(5) . .
O59 W20 O41 93.4(4) . .
O70 W20 O71 99.5(5) . .
O59 W20 O71 95.5(4) . .
O41 W20 O71 152.5(4) . .
O70 W20 O69 92.8(4) . .
O59 W20 O69 166.4(4) . .
O41 W20 O69 81.7(4) . .
O71 W20 O69 83.6(4) . .
O70 W20 O66 169.8(4) . .
O59 W20 O66 84.7(4) . .
O41 W20 O66 83.8(3) . .
O71 W20 O66 71.3(4) . .
O69 W20 O66 82.2(3) . .
O70 W20 Na7' 36.0(5) . .
O59 W20 Na7' 79.4(4) . .
O41 W20 Na7' 134.3(4) . .
O71 W20 Na7' 73.0(4) . .
O69 W20 Na7' 113.1(3) . .
O66 W20 Na7' 139.1(3) . .
O72 W21 O73 101.4(5) . .
O72 W21 O48 99.6(5) . .
O73 W21 O48 97.1(4) . .
O72 W21 O71 98.5(5) . .
O73 W21 O71 96.8(4) . .
O48 W21 O71 154.4(4) . .
O72 W21 O50 88.3(4) . .
O73 W21 O50 170.3(4) . .
O48 W21 O50 81.2(4) . .
O71 W21 O50 81.5(4) . .
O72 W21 O66 168.2(4) . .
O73 W21 O66 89.1(4) . .
O48 W21 O66 84.3(4) . .
O71 W21 O66 74.6(4) . .
O50 W21 O66 81.2(3) . .
O57 W22 O66 101.9(4) . .
O57 W22 O76 102.6(4) . .
O66 W22 O76 96.5(4) . .
O57 W22 O65 94.5(4) . .
O66 W22 O65 161.1(4) . .
O76 W22 O65 89.0(4) . .
O57 W22 O64 94.4(4) . .
O66 W22 O64 88.3(4) . .
O76 W22 O64 160.9(4) . .
O65 W22 O64 81.1(4) . .
O57 W22 O51 165.4(4) . .
O66 W22 O51 87.2(4) . .
O76 W22 O51 87.4(4) . .
O65 W22 O51 74.9(3) . .
O64 W22 O51 74.3(4) . .
O57 W22 W17 127.1(3) . .
O66 W22 W17 129.9(3) . .
O76 W22 W17 83.7(3) . .
O65 W22 W17 32.6(3) . .
O64 W22 W17 79.1(3) . .
O51 W22 W17 42.7(2) . .
O77 Cu1 O5 94.0(4) . .
O77 Cu1 O79 173.0(4) . .
O5 Cu1 O79 89.0(4) . .
O77 Cu1 O81 90.9(4) . .
O5 Cu1 O81 174.6(4) . .
O79 Cu1 O81 86.4(4) . .
O77 Cu1 O80 101.3(4) . .
O5 Cu1 O80 88.7(4) . .
O79 Cu1 O80 85.1(4) . .
O81 Cu1 O80 88.2(4) . .
O77 Cu1 Na4 143.5(3) . .
O5 Cu1 Na4 94.6(3) . .
O79 Cu1 Na4 42.1(3) . .
O81 Cu1 Na4 80.1(3) . .
O80 Cu1 Na4 43.7(3) . .
O14 Cu2 O77 96.1(4) . .
O14 Cu2 O82 171.4(4) . .
O77 Cu2 O82 92.1(4) . .
O14 Cu2 O78 87.5(4) . .
O77 Cu2 O78 174.4(4) . .
O82 Cu2 O78 84.5(4) . .
O14 Cu2 O9 89.1(3) . .
O77 Cu2 O9 84.4(3) . .
O82 Cu2 O9 94.2(3) . .
O78 Cu2 O9 91.5(3) . .
O53 Cu3 O86 92.2(4) . .
O53 Cu3 O87 172.6(5) . .
O86 Cu3 O87 90.3(4) . .
O53 Cu3 O85 90.3(4) . .
O86 Cu3 O85 174.9(4) . .
O87 Cu3 O85 87.7(4) . .
O53 Cu3 O57 88.0(4) . .
O86 Cu3 O57 86.0(4) . .
O87 Cu3 O57 99.1(4) . .
O85 Cu3 O57 89.7(4) . .
O53 Cu3 Cu4 110.7(3) . .
O86 Cu3 Cu4 38.7(3) . .
O87 Cu3 Cu4 75.3(3) . .
O85 Cu3 Cu4 136.2(3) . .
O57 Cu3 Cu4 54.9(2) . .
O53 Cu3 Na6 85.4(3) . 2_545
O86 Cu3 Na6 139.4(3) . 2_545
O87 Cu3 Na6 88.2(4) . 2_545
O85 Cu3 Na6 45.2(3) . 2_545
O57 Cu3 Na6 134.2(3) . 2_545
Cu4 Cu3 Na6 162.90(18) . 2_545
O59 Cu4 O88 171.1(5) . .
O59 Cu4 O86 95.2(4) . .
O88 Cu4 O86 90.9(4) . .
O59 Cu4 O84 88.1(4) . .
O88 Cu4 O84 87.5(4) . .
O86 Cu4 O84 166.5(4) . .
O59 Cu4 O83 86.2(4) . .
O88 Cu4 O83 87.2(4) . .
O86 Cu4 O83 90.5(4) . .
O84 Cu4 O83 102.8(4) . .
O59 Cu4 Cu3 108.6(3) . .
O88 Cu4 Cu3 80.1(4) . .
O86 Cu4 Cu3 38.2(2) . .
O84 Cu4 Cu3 128.5(3) . .
O83 Cu4 Cu3 126.0(3) . .
O112 Na1 O113 87.9(5) . .
O112 Na1 O102 87.9(4) . .
O113 Na1 O102 154.0(5) . .
O112 Na1 O33 163.2(5) . .
O113 Na1 O33 103.7(5) . .
O102 Na1 O33 86.7(4) . .
O112 Na1 O114 83.0(5) . .
O113 Na1 O114 109.5(5) . .
O102 Na1 O114 95.4(5) . .
O33 Na1 O114 81.7(4) . .
O112 Na1 O22 134.0(5) . .
O113 Na1 O22 84.4(4) . .
O102 Na1 O22 80.1(3) . .
O33 Na1 O22 60.5(3) . .
O114 Na1 O22 142.0(4) . .
O112 Na1 O16 79.2(4) . .
O113 Na1 O16 69.2(4) . .
O102 Na1 O16 84.8(4) . .
O33 Na1 O16 116.2(4) . .
O114 Na1 O16 162.1(4) . .
O22 Na1 O16 55.7(3) . .
O112 Na1 Na13 46.2(4) . .
O113 Na1 Na13 43.2(4) . .
O102 Na1 Na13 122.7(4) . .
O33 Na1 Na13 146.9(4) . .
O114 Na1 Na13 107.6(4) . .
O22 Na1 Na13 106.3(3) . .
O16 Na1 Na13 58.5(3) . .
O112 Na1 Na2 123.2(4) . .
O113 Na1 Na2 117.2(4) . .
O102 Na1 Na2 86.2(3) . .
O33 Na1 Na2 40.4(3) . .
O114 Na1 Na2 41.8(3) . .
O22 Na1 Na2 100.2(3) . .
O16 Na1 Na2 155.5(3) . .
Na13 Na1 Na2 143.3(3) . .
O112 Na1 W5 162.5(4) . .
O113 Na1 W5 103.6(4) . .
O102 Na1 W5 75.9(3) . .
O33 Na1 W5 24.9(2) . .
O114 Na1 W5 104.9(4) . .
O22 Na1 W5 37.21(19) . .
O16 Na1 W5 92.5(2) . .
Na13 Na1 W5 140.0(3) . .
Na2 Na1 W5 63.15(15) . .
O112 Na1 W2 105.5(4) . .
O113 Na1 W2 79.0(4) . .
O102 Na1 W2 77.4(3) . .
O33 Na1 W2 88.9(3) . .
O114 Na1 W2 168.5(4) . .
O22 Na1 W2 28.52(18) . .
O16 Na1 W2 27.78(18) . .
Na13 Na1 W2 83.9(2) . .
Na2 Na1 W2 127.7(2) . .
W5 Na1 W2 64.79(10) . .
O112 Na1 Na17 44.8(6) . 3_677
O113 Na1 Na17 118.9(6) . 3_677
O102 Na1 Na17 74.2(6) . 3_677
O33 Na1 Na17 118.4(6) . 3_677
O114 Na1 Na17 44.5(6) . 3_677
O22 Na1 Na17 154.2(5) . 3_677
O16 Na1 Na17 119.4(6) . 3_677
Na13 Na1 Na17 86.8(6) . 3_677
Na2 Na1 Na17 79.6(6) . 3_677
W5 Na1 Na17 133.2(5) . 3_677
W2 Na1 Na17 138.7(6) . 3_677
O150 Na2 O33 91.2(8) . .
O150 Na2 O101 92.3(8) . .
O33 Na2 O101 175.6(4) . .
O150 Na2 O114 171.0(8) . .
O33 Na2 O114 84.6(5) . .
O101 Na2 O114 91.6(5) . .
O33 Na2 O165 94.8(7) . .
O101 Na2 O165 89.4(7) . .
O114 Na2 O165 168.1(8) . .
O150 Na2 O115 85.2(8) . .
O33 Na2 O115 87.5(5) . .
O101 Na2 O115 90.0(5) . .
O114 Na2 O115 86.7(5) . .
O165 Na2 O115 105.1(8) . .
O150 Na2 O108 100.3(8) . .
O33 Na2 O108 81.9(4) . .
O101 Na2 O108 100.2(4) . .
O114 Na2 O108 87.0(5) . .
O165 Na2 O108 81.2(7) . .
O115 Na2 O108 168.1(5) . .
O150 Na2 Na1 132.8(7) . .
O33 Na2 Na1 41.7(3) . .
O101 Na2 Na1 134.8(4) . .
O114 Na2 Na1 43.5(3) . .
O165 Na2 Na1 133.2(7) . .
O115 Na2 Na1 91.5(4) . .
O108 Na2 Na1 77.0(3) . .
O150 Na2 W5 74.9(7) . .
O33 Na2 W5 20.0(2) . .
O101 Na2 W5 164.4(3) . .
O114 Na2 W5 102.4(4) . .
O165 Na2 W5 75.5(7) . .
O115 Na2 W5 97.5(4) . .
O108 Na2 W5 74.1(3) . .
Na1 Na2 W5 58.91(14) . .
O148 Na3' O61 95.6(16) . .
O148 Na3' O160 93.1(18) . .
O61 Na3' O160 171.2(14) . .
O148 Na3' O159 156(2) . .
O61 Na3' O159 78.5(11) . .
O148 Na3' Na14 63.2(14) . .
O61 Na3' Na14 116.2(9) . .
O160 Na3' Na14 69.4(10) . .
O159 Na3' Na14 140.3(13) . .
O148 Na3' O130 118.0(17) . .
O61 Na3' O130 102.4(8) . .
O160 Na3' O130 74.8(10) . .
O159 Na3' O130 86.2(11) . .
Na14 Na3' O130 55.5(6) . .
O148 Na3' Na18 50.4(13) . .
O61 Na3' Na18 100.0(8) . .
O160 Na3' Na18 84.4(10) . .
O159 Na3' Na18 107.1(10) . .
Na14 Na3' Na18 106.1(9) . .
O130 Na3' Na18 156.0(10) . .
O148 Na3' Na7 165.2(17) . .
O61 Na3' Na7 84.0(8) . .
O160 Na3' Na7 88.1(11) . .
O159 Na3' Na7 38.5(9) . .
Na14 Na3' Na7 103.6(8) . .
O130 Na3' Na7 48.2(6) . .
Na18 Na3' Na7 144.3(8) . .
O148 Na3' Na3 21.9(12) . .
O61 Na3' Na3 80.4(6) . .
O160 Na3' Na3 108.3(11) . .
O159 Na3' Na3 157.6(11) . .
Na14 Na3' Na3 58.0(6) . .
O130 Na3' Na3 105.9(7) . .
Na18 Na3' Na3 69.1(5) . .
Na7 Na3' Na3 145.6(6) . .
O139 Na3 O140 109.7(10) . .
O139 Na3 O103 101.2(6) . .
O140 Na3 O103 109.0(10) . .
O103 Na3 O168 154.1(8) . .
O139 Na3 O149 85.0(8) . .
O140 Na3 O149 93.5(11) . .
O103 Na3 O149 152.6(7) . .
O139 Na3 O123 161.8(8) . .
O140 Na3 O123 85.1(10) . .
O103 Na3 O123 83.2(5) . .
O149 Na3 O123 83.5(7) . .
O103 Na3 O158 96.4(8) . .
O168 Na3 O158 89.2(11) . .
O103 Na3 O166 79.9(8) . .
O168 Na3 O166 77.1(11) . .
O158 Na3 O166 75.5(10) . .
O103 Na3 O142 83.7(7) . .
O168 Na3 O142 121.7(10) . .
O158 Na3 O142 68.3(10) . .
O166 Na3 O142 138.1(10) . .
O139 Na3 O148 74.4(7) . .
O140 Na3 O148 163.0(11) . .
O103 Na3 O148 85.7(6) . .
O168 Na3 O148 91.2(10) . .
O149 Na3 O148 70.1(7) . .
O123 Na3 O148 88.4(6) . .
O158 Na3 O148 174.4(8) . .
O166 Na3 O148 110.0(9) . .
O142 Na3 O148 106.8(8) . .
O139 Na3 Na14 49.1(6) . .
O140 Na3 Na14 127.8(10) . .
O103 Na3 Na14 121.0(4) . .
O168 Na3 Na14 69.7(9) . .
O149 Na3 Na14 45.6(6) . .
O123 Na3 Na14 113.5(5) . .
O158 Na3 Na14 133.1(7) . .
O166 Na3 Na14 133.9(8) . .
O142 Na3 Na14 87.4(7) . .
O148 Na3 Na14 42.3(5) . .
O139 Na3 Na10 141.8(6) . .
O140 Na3 Na10 44.2(10) . .
O103 Na3 Na10 113.1(4) . .
O168 Na3 Na10 48.7(9) . .
O149 Na3 Na10 72.5(6) . .
O123 Na3 Na10 45.5(5) . .
O158 Na3 Na10 61.1(8) . .
O166 Na3 Na10 35.5(8) . .
O142 Na3 Na10 127.8(7) . .
O148 Na3 Na10 122.8(5) . .
Na14 Na3 Na10 118.0(4) . .
O169 Na4 O132 86.2(9) . .
O169 Na4 O108 84.7(8) . 3_677
O132 Na4 O108 98.0(6) . 3_677
O169 Na4 O80 101.2(9) . .
O132 Na4 O80 105.5(5) . .
O108 Na4 O80 156.0(5) 3_677 .
O169 Na4 O79 94.7(8) . .
O132 Na4 O79 178.3(5) . .
O108 Na4 O79 80.6(4) 3_677 .
O80 Na4 O79 75.8(4) . .
O132 Na4 O127 97.9(7) . .
O108 Na4 O127 80.1(6) 3_677 .
O80 Na4 O127 91.9(6) . .
O79 Na4 O127 80.9(5) . .
O169 Na4 O145 165.5(10) . .
O132 Na4 O145 82.5(9) . .
O108 Na4 O145 105.8(8) 3_677 .
O80 Na4 O145 73.3(8) . .
O79 Na4 O145 96.9(8) . .
O132 Na4 O151 101.8(8) . .
O108 Na4 O151 97.9(7) 3_677 .
O80 Na4 O151 82.0(7) . .
O79 Na4 O151 79.4(7) . .
O127 Na4 O151 160.3(8) . .
O169 Na4 Cu1 104.6(9) . .
O132 Na4 Cu1 148.4(5) . .
O108 Na4 Cu1 112.4(4) 3_677 .
O80 Na4 Cu1 43.7(3) . .
O79 Na4 Cu1 32.7(2) . .
O127 Na4 Cu1 79.6(4) . .
O145 Na4 Cu1 81.0(8) . .
O151 Na4 Cu1 83.2(7) . .
O144 Na5 O46 80.2(13) . 4_575
O133 Na5 O46 99.3(6) . 4_575
O144 Na5 O118 160.4(13) . .
O133 Na5 O118 172.5(7) . .
O46 Na5 O118 88.3(5) 4_575 .
O144 Na5 O83 115.7(13) . .
O133 Na5 O83 99.0(6) . .
O46 Na5 O83 161.2(5) 4_575 .
O118 Na5 O83 73.5(5) . .
O144 Na5 O118 74.3(12) . 3_565
O133 Na5 O118 89.0(6) . 3_565
O46 Na5 O118 93.4(5) 4_575 3_565
O118 Na5 O118 90.8(5) . 3_565
O83 Na5 O118 82.3(5) . 3_565
O144 Na5 O122 105.2(12) . .
O133 Na5 O122 92.6(6) . .
O46 Na5 O122 80.9(5) 4_575 .
O118 Na5 O122 88.4(6) . .
O83 Na5 O122 102.8(6) . .
O118 Na5 O122 174.3(7) 3_565 .
O144 Na5 Na8 49.5(12) . 3_565
O133 Na5 Na8 55.1(5) . 3_565
O46 Na5 Na8 110.2(5) 4_575 3_565
O118 Na5 Na8 122.5(5) . 3_565
O83 Na5 Na8 76.9(4) . 3_565
O118 Na5 Na8 36.7(4) 3_565 3_565
O122 Na5 Na8 146.5(6) . 3_565
O144 Na5 Na5 116.6(12) . 3_565
O133 Na5 Na5 131.9(6) . 3_565
O46 Na5 Na5 91.3(4) 4_575 3_565
O118 Na5 Na5 47.4(4) . 3_565
O83 Na5 Na5 72.9(4) . 3_565
O118 Na5 Na5 43.4(4) 3_565 3_565
O122 Na5 Na5 135.5(5) . 3_565
Na8 Na5 Na5 77.2(4) 3_565 3_565
O144 Na5 Na5' 141.3(12) . .
O133 Na5 Na5' 130.8(6) . .
O46 Na5 Na5' 80.5(4) 4_575 .
O118 Na5 Na5' 50.0(5) . .
O83 Na5 Na5' 91.1(4) . .
O118 Na5 Na5' 140.2(5) 3_565 .
O122 Na5 Na5' 38.4(5) . .
Na8 Na5 Na5' 167.7(5) 3_565 .
Na5 Na5 Na5' 97.1(4) 3_565 .
O144 Na5 Na8 150.1(13) . .
O133 Na5 Na8 174.9(6) . .
O46 Na5 Na8 76.2(4) 4_575 .
O118 Na5 Na8 12.4(5) . .
O83 Na5 Na8 85.4(4) . .
O118 Na5 Na8 89.0(4) 3_565 .
O122 Na5 Na8 89.0(5) . .
Na8 Na5 Na8 124.0(4) 3_565 .
Na5 Na5 Na8 46.8(3) 3_565 .
Na5' Na5 Na8 51.3(4) . .
O144 Na5 Na7' 51.7(13) . .
O133 Na5 Na7' 27.2(5) . .
O46 Na5 Na7' 122.9(4) 4_575 .
O118 Na5 Na7' 145.9(5) . .
O83 Na5 Na7' 75.9(4) . .
O118 Na5 Na7' 99.8(5) 3_565 .
O122 Na5 Na7' 83.9(5) . .
Na8 Na5 Na7' 63.3(4) 3_565 .
Na5 Na5 Na7' 134.0(4) 3_565 .
Na5' Na5 Na7' 116.6(4) . .
Na8 Na5 Na7' 157.9(4) . .
O122 Na5' O67 82.7(7) . 4_575
O122 Na5' O156 137.8(11) . .
O67 Na5' O156 139.4(9) 4_575 .
O122 Na5' O84 74.7(7) . .
O67 Na5' O84 122.5(8) 4_575 .
O156 Na5' O84 77.4(8) . .
O122 Na5' O107 113.2(8) . .
O67 Na5' O107 92.0(7) 4_575 .
O156 Na5' O107 75.6(8) . .
O84 Na5' O107 145.5(8) . .
O122 Na5' O118 83.7(7) . .
O67 Na5' O118 144.3(8) 4_575 .
O156 Na5' O118 62.7(7) . .
O84 Na5' O118 85.1(6) . .
O107 Na5' O118 63.6(6) . .
O122 Na5' Na8 112.9(8) . .
O67 Na5' Na8 131.1(8) 4_575 .
O156 Na5' Na8 47.5(7) . .
O84 Na5' Na8 106.4(7) . .
O107 Na5' Na8 39.1(5) . .
O118 Na5' Na8 32.7(4) . .
O122 Na5' Na5 43.5(5) . .
O67 Na5' Na5 117.8(6) 4_575 .
O156 Na5' Na5 100.0(8) . .
O84 Na5' Na5 78.1(5) . .
O107 Na5' Na5 85.9(5) . .
O118 Na5' Na5 40.3(4) . .
Na8 Na5' Na5 70.4(4) . .
O137 Na6 O125 82.3(7) . .
O137 Na6 O63 102.5(7) . .
O125 Na6 O63 163.3(6) . .
O137 Na6 O111 102.1(7) . .
O125 Na6 O111 82.5(5) . .
O63 Na6 O111 80.8(5) . .
O137 Na6 O85 169.9(8) . 2
O125 Na6 O85 99.5(6) . 2
O63 Na6 O85 78.6(4) . 2
O111 Na6 O85 88.0(4) . 2
O137 Na6 O152 89.0(7) . .
O125 Na6 O152 128.3(7) . .
O63 Na6 O152 68.2(5) . .
O111 Na6 O152 148.7(6) . .
O85 Na6 O152 82.1(6) 2 .
O137 Na6 Na11 57.0(6) . .
O125 Na6 Na11 47.7(5) . .
O63 Na6 Na11 121.8(6) . .
O111 Na6 Na11 57.1(4) . .
O85 Na6 Na11 131.0(5) 2 .
O152 Na6 Na11 145.3(6) . .
O137 Na6 Cu3 146.7(6) . 2
O125 Na6 Cu3 130.8(5) . 2
O63 Na6 Cu3 44.8(3) . 2
O111 Na6 Cu3 81.5(4) . 2
O85 Na6 Cu3 33.9(2) 2 2
O152 Na6 Cu3 73.8(5) . 2
Na11 Na6 Cu3 138.5(4) . 2
O116 Na7' O133 141.3(9) . .
O116 Na7' O158 131.5(11) . 4_575
O116 Na7' O140 112.4(12) . 4_575
O133 Na7' O140 92.2(12) . 4_575
O116 Na7' O166 75.0(9) . 4_575
O158 Na7' O166 78.4(11) 4_575 4_575
O116 Na7' O70 72.9(6) . .
O133 Na7' O70 134.1(8) . .
O158 Na7' O70 100.4(10) 4_575 .
O140 Na7' O70 99.1(11) 4_575 .
O166 Na7' O70 134.7(10) 4_575 .
O116 Na7' O109 96.2(8) . .
O133 Na7' O109 75.0(7) . .
O158 Na7' O109 127.7(10) 4_575 .
O140 Na7' O109 145.8(11) 4_575 .
O166 Na7' O109 144.2(10) 4_575 .
O70 Na7' O109 70.8(6) . .
O116 Na7' Na10 59.7(6) . 4_575
O133 Na7' Na10 128.5(8) . 4_575
O158 Na7' Na10 73.1(9) 4_575 4_575
O140 Na7' Na10 53.6(10) 4_575 4_575
O166 Na7' Na10 43.2(8) 4_575 4_575
O70 Na7' Na10 92.5(6) . 4_575
O109 Na7' Na10 154.5(8) . 4_575
O116 Na7' W20 93.4(6) . .
O133 Na7' W20 120.7(6) . .
O158 Na7' W20 77.9(8) 4_575 .
O140 Na7' W20 80.5(10) 4_575 .
O166 Na7' W20 135.0(9) 4_575 .
O70 Na7' W20 23.7(3) . .
O109 Na7' W20 79.3(5) . .
Na10 Na7' W20 93.1(5) 4_575 .
O116 Na7' Na7 41.1(5) . .
O133 Na7' Na7 140.5(8) . .
O158 Na7' Na7 134.2(10) 4_575 .
O140 Na7' Na7 124.8(12) 4_575 .
O166 Na7' Na7 115.7(9) 4_575 .
O70 Na7' Na7 37.7(4) . .
O109 Na7' Na7 66.6(6) . .
Na10 Na7' Na7 88.4(6) 4_575 .
W20 Na7' Na7 61.3(4) . .
O116 Na7' Na3 112.6(6) . 4_575
O133 Na7' Na3 71.1(6) . 4_575
O158 Na7' Na3 40.0(8) 4_575 4_575
O140 Na7' Na3 35.0(9) 4_575 4_575
O166 Na7' Na3 41.0(8) 4_575 4_575
O70 Na7' Na3 133.8(6) . 4_575
O109 Na7' Na3 145.9(7) . 4_575
Na10 Na7' Na3 59.1(4) 4_575 4_575
W20 Na7' Na3 115.2(4) . 4_575
Na7 Na7' Na3 147.5(6) . 4_575
O116 Na7' Na8 112.1(7) . 3_565
O133 Na7' Na8 40.0(6) . 3_565
O158 Na7' Na8 114.9(10) 4_575 3_565
O140 Na7' Na8 131.8(12) 4_575 3_565
O166 Na7' Na8 110.4(9) 4_575 3_565
O70 Na7' Na8 110.9(6) . 3_565
O109 Na7' Na8 40.3(4) . 3_565
Na10 Na7' Na8 152.3(6) 4_575 3_565
W20 Na7' Na8 114.3(5) . 3_565
Na7 Na7' Na8 101.0(6) . 3_565
Na3 Na7' Na8 108.7(5) 4_575 3_565
O159 Na7 O70 114.2(12) . .
O159 Na7 O116 86.5(11) . .
O70 Na7 O116 69.9(7) . .
O159 Na7 O110 119.6(11) . .
O70 Na7 O110 118.9(9) . .
O116 Na7 O110 86.3(7) . .
O159 Na7 O130 91.6(12) . .
O70 Na7 O130 112.8(8) . .
O116 Na7 O130 177.2(9) . .
O110 Na7 O130 92.9(8) . .
O70 Na7 O161 109.4(10) . .
O116 Na7 O161 57.2(9) . .
O110 Na7 O161 101.6(9) . .
O130 Na7 O161 120.4(11) . .
O159 Na7 Na3' 43.0(10) . .
O70 Na7 Na3' 118.9(8) . .
O116 Na7 Na3' 129.2(8) . .
O110 Na7 Na3' 119.7(8) . .
O130 Na7 Na3' 49.2(6) . .
O161 Na7 Na3' 74.2(9) . .
O159 Na7 Na7' 114.3(12) . .
O70 Na7 Na7' 40.8(5) . .
O116 Na7 Na7' 34.6(5) . .
O110 Na7 Na7' 90.0(7) . .
O130 Na7 Na7' 148.1(7) . .
O161 Na7 Na7' 89.9(9) . .
Na3' Na7 Na7' 148.2(7) . .
O118 Na8 O107 93.9(8) . .
O118 Na8 O17 148.2(11) . 2_545
O107 Na8 O17 108.2(8) . 2_545
O118 Na8 O144 81.2(12) . 3_565
O107 Na8 O144 164.4(12) . 3_565
O17 Na8 O144 82.6(10) 2_545 3_565
O118 Na8 O156 78.4(9) . .
O107 Na8 O156 86.0(9) . .
O17 Na8 O156 80.6(8) 2_545 .
O144 Na8 O156 107.3(13) 3_565 .
O118 Na8 O109 121.3(9) . 3_565
O107 Na8 O109 78.6(7) . 3_565
O17 Na8 O109 86.1(6) 2_545 3_565
O144 Na8 O109 91.3(11) 3_565 3_565
O156 Na8 O109 155.4(10) . 3_565
O118 Na8 O133 101.4(10) . 3_565
O107 Na8 O133 149.4(10) . 3_565
O17 Na8 O133 70.8(6) 2_545 3_565
O156 Na8 O133 122.8(10) . 3_565
O109 Na8 O133 70.9(7) 3_565 3_565
O118 Na8 Na5 56.7(7) . 3_565
O107 Na8 Na5 128.1(7) . 3_565
O17 Na8 Na5 118.4(7) 2_545 3_565
O144 Na8 Na5 37.6(9) 3_565 3_565
O156 Na8 Na5 121.6(9) . 3_565
O109 Na8 Na5 83.0(5) 3_565 3_565
O133 Na8 Na5 48.3(5) 3_565 3_565
O118 Na8 Na5' 56.6(7) . .
O107 Na8 Na5' 52.1(6) . .
O17 Na8 Na5' 120.9(7) 2_545 .
O144 Na8 Na5' 132.2(12) 3_565 .
O156 Na8 Na5' 47.6(7) . .
O109 Na8 Na5' 128.1(7) 3_565 .
O133 Na8 Na5' 155.4(9) 3_565 .
Na5 Na8 Na5' 113.0(6) 3_565 .
O118 Na8 Na7' 128.5(9) . 3_565
O107 Na8 Na7' 116.4(8) . 3_565
O17 Na8 Na7' 61.3(5) 2_545 3_565
O144 Na8 Na7' 58.3(11) 3_565 3_565
O156 Na8 Na7' 139.9(8) . 3_565
O109 Na8 Na7' 40.7(4) 3_565 3_565
O133 Na8 Na7' 35.0(6) 3_565 3_565
Na5 Na8 Na7' 71.9(4) 3_565 3_565
Na5' Na8 Na7' 168.4(7) . 3_565
O118 Na8 Na5 16.3(6) . .
O107 Na8 Na5 83.8(5) . .
O17 Na8 Na5 164.3(8) 2_545 .
O144 Na8 Na5 87.8(10) 3_565 .
O156 Na8 Na5 90.5(7) . .
O109 Na8 Na5 106.6(5) 3_565 .
O133 Na8 Na5 104.1(6) 3_565 .
Na5 Na8 Na5 56.0(4) 3_565 .
Na5' Na8 Na5 58.3(4) . .
Na7' Na8 Na5 123.1(5) 3_565 .
O124 Na9 O154 86.4(10) . .
O124 Na9 O163 164.4(14) . .
O154 Na9 O163 89.8(13) . .
O124 Na9 O36 82.2(8) . .
O154 Na9 O36 120.1(11) . .
O153 Na9 O36 138.0(10) . .
O163 Na9 O36 86.7(11) . .
O124 Na9 O131 85.1(8) . .
O154 Na9 O131 96.9(11) . .
O153 Na9 O131 64.6(8) . .
O163 Na9 O131 110.4(12) . .
O36 Na9 O131 139.7(10) . .
O124 Na9 W4 75.7(7) . .
O154 Na9 W4 139.0(11) . .
O153 Na9 W4 139.6(9) . .
O163 Na9 W4 97.7(11) . .
O36 Na9 W4 22.3(3) . .
O131 Na9 W4 117.5(8) . .
O124 Na9 Na9 132.3(11) . 3_576
O154 Na9 Na9 136.1(12) . 3_576
O153 Na9 Na9 131.4(11) . 3_576
O163 Na9 Na9 58.1(10) . 3_576
O36 Na9 Na9 89.6(7) . 3_576
O131 Na9 Na9 71.5(7) . 3_576
W4 Na9 Na9 79.3(6) . 3_576
O166 Na10 O157 95.9(12) . .
O140 Na10 O157 167.3(13) . .
O166 Na10 O119 163.7(11) . .
O140 Na10 O119 90.3(10) . .
O157 Na10 O119 99.9(8) . .
O140 Na10 O123 84.1(10) . .
O157 Na10 O123 84.1(8) . .
O119 Na10 O123 164.4(7) . .
O166 Na10 O168 84.1(13) . .
O157 Na10 O168 103.0(10) . .
O119 Na10 O168 96.3(9) . .
O166 Na10 O116 78.8(11) . 4_676
O140 Na10 O116 102.4(10) . 4_676
O157 Na10 O116 83.5(8) . 4_676
O119 Na10 O116 98.8(6) . 4_676
O123 Na10 O116 96.6(6) . 4_676
O168 Na10 O116 162.2(10) . 4_676
O166 Na10 Na7' 61.2(11) . 4_676
O140 Na10 Na7' 54.0(10) . 4_676
O157 Na10 Na7' 128.8(8) . 4_676
O119 Na10 Na7' 105.0(6) . 4_676
O123 Na10 Na7' 83.5(6) . 4_676
O168 Na10 Na7' 117.5(9) . 4_676
O116 Na10 Na7' 49.2(5) 4_676 4_676
O166 Na10 Na12 98.8(11) . .
O140 Na10 Na12 160.9(12) . .
O157 Na10 Na12 26.8(8) . .
O119 Na10 Na12 93.4(8) . .
O123 Na10 Na12 96.6(7) . .
O168 Na10 Na12 129.8(10) . .
O116 Na10 Na12 58.5(7) 4_676 .
Na7' Na10 Na12 107.0(7) 4_676 .
O166 Na10 Na3 48.0(10) . .
O140 Na10 Na3 43.2(9) . .
O157 Na10 Na3 124.2(8) . .
O119 Na10 Na3 123.1(5) . .
O123 Na10 Na3 45.4(4) . .
O168 Na10 Na3 44.4(8) . .
O116 Na10 Na3 118.3(5) 4_676 .
Na7' Na10 Na3 75.7(5) 4_676 .
Na12 Na10 Na3 141.9(7) . .
O125 Na11 O147 159.9(9) . .
O125 Na11 O128 114.1(8) . .
O147 Na11 O128 85.8(8) . .
O125 Na11 O121 89.6(6) . .
O147 Na11 O121 92.1(8) . .
O128 Na11 O121 93.9(7) . .
O125 Na11 O137 78.9(7) . .
O147 Na11 O137 81.1(8) . .
O128 Na11 O137 160.1(7) . .
O121 Na11 O137 101.5(7) . .
O125 Na11 O111 82.5(7) . .
O147 Na11 O111 99.6(7) . .
O128 Na11 O111 78.0(6) . .
O121 Na11 O111 165.1(7) . .
O137 Na11 O111 89.4(7) . .
O125 Na11 Na6 53.1(5) . .
O147 Na11 Na6 112.8(7) . .
O128 Na11 Na6 128.0(7) . .
O121 Na11 Na6 130.9(6) . .
O137 Na11 Na6 46.8(6) . .
O111 Na11 Na6 52.0(4) . .
O125 Na11 Na15 160.8(8) . 4_575
O147 Na11 Na15 39.3(7) . 4_575
O128 Na11 Na15 47.4(6) . 4_575
O121 Na11 Na15 87.2(7) . 4_575
O137 Na11 Na15 120.3(8) . 4_575
O111 Na11 Na15 96.1(6) . 4_575
Na6 Na11 Na15 138.6(6) . 4_575
O125 Na11 Na16 123.1(8) . .
O147 Na11 Na16 67.8(6) . .
O128 Na11 Na16 46.8(5) . .
O121 Na11 Na16 134.9(7) . .
O137 Na11 Na16 113.7(7) . .
O111 Na11 Na16 44.9(5) . .
Na6 Na11 Na16 94.2(5) . .
Na15 Na11 Na16 51.3(6) 4_575 .
O157 Na12 O161 146(2) . 4_676
O157 Na12 O132 120(2) . 3_677
O161 Na12 O132 69.2(16) 4_676 3_677
O157 Na12 O19 100.6(19) . .
O161 Na12 O19 107.6(17) 4_676 .
O132 Na12 O19 105.8(11) 3_677 .
O157 Na12 O116 98.6(18) . 4_676
O161 Na12 O116 68.1(14) 4_676 4_676
O132 Na12 O116 137.0(14) 3_677 4_676
O19 Na12 O116 82.6(9) . 4_676
O157 Na12 Na10 49.6(13) . .
O161 Na12 Na10 103.9(15) 4_676 .
O132 Na12 Na10 147.7(12) 3_677 .
O19 Na12 Na10 106.2(10) . .
O116 Na12 Na10 51.8(6) 4_676 .
O113 Na13 O106 95.2(6) . .
O113 Na13 O117 94.1(5) . .
O106 Na13 O117 79.1(5) . .
O113 Na13 O112 83.6(5) . .
O106 Na13 O112 141.5(6) . .
O117 Na13 O112 139.4(6) . .
O113 Na13 O78 135.9(5) . 2_546
O106 Na13 O78 78.5(4) . 2_546
O117 Na13 O78 126.4(5) . 2_546
O112 Na13 O78 76.2(4) . 2_546
O113 Na13 O134 128.6(6) . .
O106 Na13 O134 131.3(6) . .
O117 Na13 O134 77.8(5) . .
O112 Na13 O134 72.6(5) . .
O78 Na13 O134 81.8(5) 2_546 .
O113 Na13 Na1 42.4(3) . .
O106 Na13 Na1 119.1(5) . .
O117 Na13 Na1 130.3(5) . .
O112 Na13 Na1 42.5(3) . .
O78 Na13 Na1 103.1(3) 2_546 .
O134 Na13 Na1 108.5(5) . .
O146 Na14 O148 151.0(14) . .
O148 Na14 O136 102.4(8) . .
O148 Na14 O149 79.9(9) . .
O136 Na14 O149 91.1(9) . .
O148 Na14 O141 171.9(10) . .
O136 Na14 O141 84.1(8) . .
O149 Na14 O141 95.3(9) . .
O146 Na14 O130 102.0(13) . .
O148 Na14 O130 95.6(9) . .
O136 Na14 O130 86.8(8) . .
O149 Na14 O130 174.5(8) . .
O141 Na14 O130 89.6(8) . .
O148 Na14 O139 80.2(8) . .
O136 Na14 O139 169.5(10) . .
O149 Na14 O139 79.2(8) . .
O141 Na14 O139 92.6(7) . .
O130 Na14 O139 103.2(7) . .
O146 Na14 Na3' 151.2(13) . .
O148 Na14 Na3' 28.8(7) . .
O136 Na14 Na3' 95.5(8) . .
O149 Na14 Na3' 108.0(9) . .
O141 Na14 Na3' 156.7(9) . .
O130 Na14 Na3' 67.2(7) . .
O139 Na14 Na3' 91.5(8) . .
O146 Na14 O160 97.2(13) . .
O148 Na14 O160 65.9(9) . .
O130 Na14 O160 73.4(8) . .
Na3' Na14 O160 54.6(8) . .
O146 Na14 Na3 119.9(13) . .
O148 Na14 Na3 56.1(7) . .
O136 Na14 Na3 130.6(7) . .
O149 Na14 Na3 45.2(6) . .
O141 Na14 Na3 116.0(7) . .
O130 Na14 Na3 134.2(7) . .
O139 Na14 Na3 42.8(4) . .
Na3' Na14 Na3 81.9(6) . .
O160 Na14 Na3 115.3(8) . .
O146 Na14 Na15 37.3(11) . .
O148 Na14 Na15 151.0(9) . .
O136 Na14 Na15 93.7(8) . .
O149 Na14 Na15 75.8(7) . .
O141 Na14 Na15 21.6(6) . .
O130 Na14 Na15 109.4(7) . .
O139 Na14 Na15 80.0(6) . .
Na3' Na14 Na15 170.0(8) . .
O160 Na14 Na15 134.5(9) . .
Na3 Na14 Na15 95.2(5) . .
O141 Na15 O147 116.5(15) . 4_676
O147 Na15 O170 110.6(14) 4_676 2_545
O141 Na15 O128 103.0(13) . 4_676
O147 Na15 O128 88.8(11) 4_676 4_676
O170 Na15 O128 101.1(11) 2_545 4_676
O147 Na15 O146 87.8(12) 4_676 .
O170 Na15 O146 156.2(16) 2_545 .
O128 Na15 O146 94.1(11) 4_676 .
O147 Na15 O170 100.7(14) 4_676 4_676
O170 Na15 O170 22.0(13) 2_545 4_676
O128 Na15 O170 81.3(10) 4_676 4_676
O146 Na15 O170 170.2(16) . 4_676
O141 Na15 Na16 152.8(15) . 4_676
O147 Na15 Na16 82.4(10) 4_676 4_676
O170 Na15 Na16 53.2(9) 2_545 4_676
O128 Na15 Na16 55.6(7) 4_676 4_676
O146 Na15 Na16 148.1(13) . 4_676
O170 Na15 Na16 31.2(8) 4_676 4_676
O141 Na15 Na11 111.0(12) . 4_676
O147 Na15 Na11 44.2(7) 4_676 4_676
O170 Na15 Na11 119.7(12) 2_545 4_676
O128 Na15 Na11 45.6(6) 4_676 4_676
O146 Na15 Na11 84.0(10) . 4_676
O170 Na15 Na11 98.6(11) 4_676 4_676
Na16 Na15 Na11 67.9(7) 4_676 4_676
O141 Na15 Na16 104.8(13) . 2_545
O147 Na15 Na16 121.0(11) 4_676 2_545
O170 Na15 Na16 25.0(8) 2_545 2_545
O128 Na15 Na16 121.6(10) 4_676 2_545
O146 Na15 Na16 131.8(13) . 2_545
O170 Na15 Na16 47.0(8) 4_676 2_545
Na16 Na15 Na16 78.2(8) 4_676 2_545
Na11 Na15 Na16 143.9(9) 4_676 2_545
O141 Na15 Na14 34.7(9) . .
O147 Na15 Na14 85.2(9) 4_676 .
O170 Na15 Na14 137.1(11) 2_545 .
O128 Na15 Na14 119.4(8) 4_676 .
O146 Na15 Na14 25.6(8) . .
O170 Na15 Na14 158.8(11) 4_676 .
Na16 Na15 Na14 166.8(10) 4_676 .
Na11 Na15 Na14 99.7(6) 4_676 .
Na16 Na15 Na14 112.5(8) 2_545 .
O170 Na16 O170 10(2) . 3_575
O170 Na16 O111 162.8(18) . .
O170 Na16 O111 155.5(12) 3_575 .
O170 Na16 O120 94.3(16) . .
O170 Na16 O120 99.0(11) 3_575 .
O111 Na16 O120 80.0(8) . .
O170 Na16 O128 103.1(17) . .
O170 Na16 O128 96.1(11) 3_575 .
O111 Na16 O128 78.5(7) . .
O120 Na16 O128 155.9(11) . .
O170 Na16 O138 89.0(16) . .
O170 Na16 O138 96.2(12) 3_575 .
O111 Na16 O138 108.0(9) . .
O120 Na16 O138 101.9(9) . .
O128 Na16 O138 95.1(9) . .
O170 Na16 Na15 60.6(15) . 4_575
O170 Na16 Na15 51.3(9) 3_575 4_575
O111 Na16 Na15 110.5(8) . 4_575
O120 Na16 Na15 128.5(10) . 4_575
O128 Na16 Na15 51.8(7) . 4_575
O138 Na16 Na15 120.1(10) . 4_575
O170 Na16 Na15 41.2(14) . 2
O170 Na16 Na15 50.5(10) 3_575 2
O111 Na16 Na15 143.3(9) . 2
O120 Na16 Na15 66.0(8) . 2
O128 Na16 Na15 137.3(10) . 2
O138 Na16 Na15 68.0(7) . 2
Na15 Na16 Na15 101.8(8) 4_575 2
O170 Na16 Na11 120.5(16) . .
O170 Na16 Na11 110.9(10) 3_575 .
O111 Na16 Na11 49.9(5) . .
O120 Na16 Na11 114.0(9) . .
O128 Na16 Na11 42.3(5) . .
O138 Na16 Na11 129.7(8) . .
Na15 Na16 Na11 60.8(6) 4_575 .
Na15 Na16 Na11 158.9(8) 2 .
O170 Na16 Na16 5.9(12) . 3_575
O170 Na16 Na16 3.7(8) 3_575 3_575
O111 Na16 Na16 158.5(11) . 3_575
O120 Na16 Na16 97.2(8) . 3_575
O128 Na16 Na16 98.8(9) . 3_575
O138 Na16 Na16 93.4(9) . 3_575
Na15 Na16 Na16 54.9(7) 4_575 3_575
Na15 Na16 Na16 46.9(6) 2 3_575
Na11 Na16 Na16 114.6(8) . 3_575
O127 Na17 O135 138.0(19) . 3_677
O145 Na17 O164 118.6(17) . .
O127 Na17 O114 76.8(12) . 3_677
O135 Na17 O114 75.5(12) 3_677 3_677
O145 Na17 O114 104.4(14) . 3_677
O164 Na17 O114 117.6(14) . 3_677
O127 Na17 O112 128.4(16) . 3_677
O135 Na17 O112 69.5(11) 3_677 3_677
O145 Na17 O112 137.5(15) . 3_677
O164 Na17 O112 99.1(14) . 3_677
O114 Na17 O112 70.9(9) 3_677 3_677
O127 Na17 O155 67.2(11) . 2_556
O135 Na17 O155 142.1(17) 3_677 2_556
O114 Na17 O155 141.4(14) 3_677 2_556
O112 Na17 O155 121.8(14) 3_677 2_556
O127 Na17 O129 114.7(16) . .
O135 Na17 O129 65.5(11) 3_677 .
O114 Na17 O129 131.6(13) 3_677 .
O112 Na17 O129 116.9(12) 3_677 .
O155 Na17 O129 78.4(11) 2_556 .
O127 Na17 Na1 95.1(12) . 3_677
O135 Na17 Na1 82.8(12) 3_677 3_677
O145 Na17 Na1 115.2(13) . 3_677
O164 Na17 Na1 125.9(14) . 3_677
O114 Na17 Na1 39.2(6) 3_677 3_677
O112 Na17 Na1 36.7(5) 3_677 3_677
O155 Na17 Na1 129.3(12) 2_556 3_677
O129 Na17 Na1 146.8(11) . 3_677
O148 Na18 O80 131.0(10) . 2_546
O148 Na18 O104 95.7(7) . .
O80 Na18 O104 103.6(6) 2_546 .
O148 Na18 O28 80.5(7) . 2_546
O80 Na18 O28 115.7(6) 2_546 2_546
O104 Na18 O28 130.8(7) . 2_546
O148 Na18 Na3' 20.6(6) . .
O80 Na18 Na3' 110.8(8) 2_546 .
O104 Na18 Na3' 99.2(6) . .
O28 Na18 Na3' 93.6(6) 2_546 .
O148 Na18 Na3 42.6(5) . .
O80 Na18 Na3 172.7(7) 2_546 .
O104 Na18 Na3 75.6(4) . .
O28 Na18 Na3 68.8(3) 2_546 .
Na3' Na18 Na3 62.5(5) . .
W4 O1 W3 116.7(4) . .
W10 O2 W5 119.5(4) . .
W11 O3 W5 133.8(4) . .
W11 O3 W10 126.4(4) . .
W5 O3 W10 92.6(3) . .
W7 O4 W11 112.5(4) . .
W10 O5 Cu1 151.6(5) . .
W9 O6 W8 120.3(5) . .
W2 O7 W4 112.3(4) . .
W11 O8 W6 94.6(3) . .
W11 O8 W7 94.6(3) . .
W6 O8 W7 94.8(3) . .
W11 O8 W1 169.0(4) . .
W6 O8 W1 92.6(3) . .
W7 O8 W1 93.0(3) . .
W11 O9 Cu2 135.8(5) . .
W4 O10 W2 103.7(3) . .
W4 O10 W3 95.7(3) . .
W2 O10 W3 95.9(3) . .
W3 O11 W9 148.3(5) . .
W5 O12 W6 142.5(5) . .
W11 O13 W8 133.8(4) . .
W11 O13 W9 126.1(4) . .
W8 O13 W9 93.6(3) . .
W9 O14 Cu2 147.6(5) . .
W7 O15 W1 116.8(4) . .
W2 O16 Na1 97.6(4) . .
W7 O17 Na8 157.3(7) . 2
W9 O18 W10 163.1(5) . .
W6 O19 W1 116.6(4) . .
W6 O19 Na12 114.2(8) . .
W1 O19 Na12 124.3(8) . .
W1 O20 W4 146.8(5) . .
W4 O21 W8 157.9(5) . .
W2 O22 W5 158.5(4) . .
W2 O22 Na1 101.5(4) . .
W5 O22 Na1 89.5(3) . .
W3 O23 W10 148.7(5) . .
W8 O25 W7 140.9(5) . .
W2 O26 W3 117.0(4) . .
W6 O27 W7 112.8(4) . .
W10 O28 Na18 106.5(5) . 2_556
W1 O30 W2 148.1(5) . .
W5 O33 Na2 133.0(5) . .
W5 O33 Na1 119.9(5) . .
Na2 O33 Na1 97.9(4) . .
W6 O34 W11 111.7(4) . .
W4 O36 Na9 125.0(7) . .
W15 O39 W13 103.9(4) . .
W15 O39 W14 96.1(3) . .
W13 O39 W14 96.1(3) . .
W18 O40 W17 142.1(5) . .
W19 O41 W20 161.7(5) . .
W14 O42 W19 147.9(5) . .
W19 O43 W18 118.7(5) . .
W12 O44 W13 145.3(5) . .
W17 O45 W12 116.4(4) . .
W13 O46 Na5 150.1(6) . 4_676
W12 O47 W15 146.8(5) . .
W21 O48 W16 139.9(6) . .
W13 O49 W18 156.5(5) . .
W15 O50 W21 159.2(5) . .
W17 O51 W16 95.5(3) . .
W17 O51 W22 94.5(3) . .
W16 O51 W22 94.6(4) . .
W17 O51 W12 93.3(3) . .
W16 O51 W12 92.5(3) . .
W22 O51 W12 169.0(4) . .
W19 O53 Cu3 148.7(6) . .
W13 O54 W14 117.4(4) . .
W16 O56 W12 117.3(5) . .
W22 O57 Cu3 135.5(6) . .
W20 O59 Cu4 151.3(6) . .
W13 O60 W15 112.7(4) . .
W14 O61 Na3' 142.8(7) . .
W15 O62 W14 116.5(4) . .
W15 O63 Na6 141.2(5) . .
W16 O64 W22 113.0(5) . .
W17 O65 W22 112.2(4) . .
W22 O66 W21 134.7(5) . .
W22 O66 W20 124.8(5) . .
W21 O66 W20 92.9(3) . .
W18 O67 Na5' 135.6(7) . 4_676
W14 O69 W20 149.9(5) . .
W20 O70 Na7 137.9(8) . .
W20 O70 Na7' 120.4(7) . .
Na7 O70 Na7' 101.6(7) . .
W20 O71 W21 119.8(4) . .
W16 O75 W17 111.8(4) . .
W22 O76 W18 134.3(4) . .
W22 O76 W19 125.3(5) . .
W18 O76 W19 92.2(3) . .
Cu1 O77 Cu2 105.2(4) . .
Cu2 O78 Na13 112.6(5) . 2_556
Cu1 O79 Na4 105.1(4) . .
Cu1 O80 Na4 92.7(4) . .
Cu1 O80 Na18 101.2(5) . 2_556
Na4 O80 Na18 119.6(6) . 2_556
C1 O81 Cu1 129.1(10) . .
C1 O82 Cu2 131.2(8) . .
Cu4 O83 Na5 120.7(5) . .
Cu4 O84 Na5' 130.9(6) . .
Cu3 O85 Na6 100.9(4) . 2_545
Cu3 O86 Cu4 103.2(4) . .
C3 O87 Cu3 130.5(9) . .
C3 O88 Cu4 127.9(11) . .
Na8 O107 Na5' 88.8(7) . .
Na4 O108 Na2 127.2(5) 3_677 .
Na8 O109 Na7' 99.0(7) 3_565 .
Na16 O111 Na6 146.3(8) . .
Na16 O111 Na11 85.1(7) . .
Na6 O111 Na11 70.9(5) . .
Na1 O112 Na13 91.3(5) . .
Na1 O112 Na17 98.5(9) . 3_677
Na13 O112 Na17 147.6(9) . 3_677
Na1 O113 Na13 94.3(5) . .
Na2 O114 Na1 94.7(5) . .
Na2 O114 Na17 137.5(9) . 3_677
Na1 O114 Na17 96.4(9) . 3_677
Na7' O116 Na10 71.1(6) . 4_575
Na7' O116 Na7 104.3(7) . .
Na10 O116 Na7 130.4(7) 4_575 .
Na7' O116 Na12 139.4(10) . 4_575
Na10 O116 Na12 69.6(8) 4_575 4_575
Na7 O116 Na12 108.9(10) . 4_575
Na8 O118 Na5 151.4(10) . .
Na8 O118 Na5 86.6(8) . 3_565
Na5 O118 Na5 89.2(5) . 3_565
Na8 O118 Na5' 90.7(8) . .
Na5 O118 Na5' 89.7(6) . .
Na5 O118 Na5' 172.3(8) 3_565 .
Na5' O122 Na5 98.1(8) . .
Na3 O123 Na10 89.1(6) . .
Na11 O125 Na6 79.2(6) . .
Na17 O127 Na4 148.8(13) . .
Na11 O128 Na15 87.1(9) . 4_575
Na11 O128 Na16 90.9(8) . .
Na15 O128 Na16 72.6(8) 4_575 .
Na14 O130 Na7 139.8(8) . .
Na14 O130 Na3' 57.4(7) . .
Na7 O130 Na3' 82.6(8) . .
Na4 O132 Na12 136.9(11) . 3_677
Na7' O133 Na5 125.1(9) . .
Na7' O133 Na8 105.0(9) . 3_565
Na5 O133 Na8 76.6(6) . 3_565
Na6 O137 Na11 76.2(8) . .
Na3 O139 Na14 88.1(7) . .
Na3 O140 Na10 92.7(13) . .
Na3 O140 Na7' 109.0(15) . 4_676
Na10 O140 Na7' 72.4(11) . 4_676
Na15 O141 Na14 123.7(14) . .
Na5 O144 Na8 92.9(15) . 3_565
Na4 O145 Na17 118.1(15) . .
Na14 O146 Na15 117.0(16) . .
Na15 O147 Na11 96.5(11) 4_575 .
Na3' O148 Na14 88.0(16) . .
Na3' O148 Na18 109.0(16) . .
Na14 O148 Na18 141.9(11) . .
Na3' O148 Na3 148.7(17) . .
Na14 O148 Na3 81.6(7) . .
Na18 O148 Na3 97.1(8) . .
Na3 O149 Na14 89.2(8) . .
Na8 O156 Na5' 84.9(9) . .
Na12 O157 Na10 103.5(17) . .
Na7' O158 Na3 103.0(11) 4_676 .
Na7 O159 Na3' 98.5(14) . .
Na3' O160 Na14 56.0(8) . .
Na12 O161 Na7 126(2) 4_575 .
Na10 O166 Na7' 75.6(12) . 4_676
Na10 O166 Na3 96.5(12) . .
Na7' O166 Na3 98.0(11) 4_676 .
Na3 O168 Na10 86.9(11) . .
O170 O170 Na16 155(5) 3_575 .
O170 O170 Na15 90(4) 3_575 2
Na16 O170 Na15 113.8(19) . 2
O170 O170 Na16 15(3) 3_575 3_575
Na16 O170 Na16 170(2) . 3_575
Na15 O170 Na16 75.5(12) 2 3_575
O170 O170 Na15 68(4) 3_575 4_575
Na16 O170 Na15 88.1(17) . 4_575
Na15 O170 Na15 158.0(13) 2 4_575
Na16 O170 Na15 82.5(11) 3_575 4_575
O82 C1 O81 124.3(13) . .
O82 C1 C2 119.0(13) . .
O81 C1 C2 116.6(14) . .
O87 C3 O88 122.8(14) . .
O87 C3 C4 119.0(17) . .
O88 C3 C4 118.2(17) . .

loop_
_geom_bond_atom_site_label_1
_geom_bond_atom_site_label_2
_geom_bond_distance
_geom_bond_site_symmetry_2
W1 O31 1.714(10) .
W1 O30 1.856(8) .
W1 O20 1.884(9) .
W1 O19 1.952(9) .
W1 O15 1.969(8) .
W1 O8 2.331(8) .
W2 O16 1.726(9) .
W2 O22 1.789(9) .
W2 O26 1.871(8) .
W2 O30 1.961(8) .
W2 O7 2.102(9) .
W2 O10 2.240(8) .
W2 Na1 3.671(7) .
W3 O37 1.747(8) .
W3 O11 1.805(8) .
W3 O23 1.824(9) .
W3 O1 2.016(9) .
W3 O26 2.043(9) .
W3 O10 2.254(7) .
W4 O36 1.727(10) .
W4 O21 1.766(9) .
W4 O1 1.884(8) .
W4 O20 1.927(8) .
W4 O7 2.127(9) .
W4 O10 2.225(9) .
W4 Na9 3.73(2) .
W5 O33 1.740(9) .
W5 O38 1.742(9) .
W5 O12 1.906(9) .
W5 O2 1.949(8) .
W5 O22 2.165(9) .
W5 O3 2.252(8) .
W5 Na1 3.579(6) .
W5 Na2 3.729(6) .
W6 O24 1.716(9) .
W6 O34 1.889(9) .
W6 O19 1.907(9) .
W6 O12 1.939(8) .
W6 O27 1.948(9) .
W6 O8 2.210(8) .
W6 W11 3.2373(8) .
W7 O17 1.737(8) .
W7 O4 1.894(9) .
W7 O15 1.918(9) .
W7 O25 1.925(9) .
W7 O27 1.974(10) .
W7 O8 2.229(8) .
W8 O32 1.734(9) .
W8 O29 1.735(9) .
W8 O25 1.913(9) .
W8 O6 1.947(9) .
W8 O21 2.198(9) .
W8 O13 2.291(9) .
W9 O35 1.717(9) .
W9 O14 1.787(8) .
W9 O18 1.885(9) .
W9 O6 1.928(9) .
W9 O11 2.074(8) .
W9 O13 2.321(8) .
W10 O28 1.728(8) .
W10 O5 1.770(8) .
W10 O2 1.919(8) .
W10 O18 1.927(9) .
W10 O23 2.059(9) .
W10 O3 2.368(8) .
W11 O9 1.728(9) .
W11 O3 1.863(7) .
W11 O13 1.872(9) .
W11 O4 2.017(8) .
W11 O34 2.022(9) .
W11 O8 2.195(8) .
W12 O58 1.720(10) .
W12 O47 1.861(8) .
W12 O44 1.903(9) .
W12 O56 1.941(10) .
W12 O45 1.966(8) .
W12 O51 2.341(9) .
W13 O46 1.741(10) .
W13 O49 1.794(9) .
W13 O54 1.895(8) .
W13 O44 1.937(9) .
W13 O60 2.097(9) .
W13 O39 2.227(9) .
W14 O61 1.738(9) .
W14 O42 1.821(9) .
W14 O69 1.827(10) .
W14 O54 2.005(9) .
W14 O62 2.028(10) .
W14 O39 2.256(8) .
W15 O63 1.729(9) .
W15 O50 1.775(10) .
W15 O62 1.886(9) .
W15 O47 1.964(9) .
W15 O60 2.110(9) .
W15 O39 2.220(9) .
W16 O74 1.736(10) .
W16 O64 1.861(10) .
W16 O56 1.905(10) .
W16 O48 1.933(8) .
W16 O75 1.951(9) .
W16 O51 2.204(9) .
W17 O52 1.744(8) .
W17 O65 1.884(9) .
W17 O40 1.918(10) .
W17 O45 1.921(9) .
W17 O75 1.985(10) .
W17 O51 2.200(8) .
W17 W22 3.2357(8) .
W18 O67 1.738(10) .
W18 O68 1.750(10) .
W18 O40 1.905(9) .
W18 O43 1.958(9) .
W18 O49 2.175(9) .
W18 O76 2.290(9) .
W19 O55 1.723(10) .
W19 O53 1.774(9) .
W19 O41 1.904(9) .
W19 O43 1.921(10) .
W19 O42 2.072(9) .
W19 O76 2.342(9) .
W20 O70 1.724(9) .
W20 O59 1.777(10) .
W20 O41 1.905(9) .
W20 O71 1.937(11) .
W20 O69 2.033(10) .
W20 O66 2.389(8) .
W20 Na7' 3.705(16) .
W21 O72 1.737(11) .
W21 O73 1.746(10) .
W21 O48 1.924(9) .
W21 O71 1.943(10) .
W21 O50 2.174(9) .
W21 O66 2.242(9) .
W22 O57 1.722(10) .
W22 O66 1.859(8) .
W22 O76 1.862(9) .
W22 O65 2.013(8) .
W22 O64 2.022(10) .
W22 O51 2.206(9) .
Cu1 O77 1.918(9) .
Cu1 O5 1.948(8) .
Cu1 O79 1.972(9) .
Cu1 O81 1.983(10) .
Cu1 O80 2.432(10) .
Cu1 Na4 3.519(7) .
Cu2 O14 1.942(9) .
Cu2 O77 1.954(8) .
Cu2 O82 1.963(9) .
Cu2 O78 2.006(9) .
Cu2 O9 2.366(9) .
Cu3 O53 1.938(10) .
Cu3 O86 1.939(8) .
Cu3 O87 1.984(10) .
Cu3 O85 2.006(8) .
Cu3 O57 2.352(10) .
Cu3 Cu4 3.056(3) .
Cu3 Na6 3.531(8) 2_545
Cu4 O59 1.916(9) .
Cu4 O88 1.925(10) .
Cu4 O86 1.961(11) .
Cu4 O84 2.004(10) .
Cu4 O83 2.370(10) .
Na1 O112 2.329(13) .
Na1 O113 2.332(13) .
Na1 O102 2.351(11) .
Na1 O33 2.378(11) .
Na1 O114 2.448(14) .
Na1 O22 2.869(11) .
Na1 O16 3.019(12) .
Na1 Na13 3.446(11) .
Na1 Na2 3.542(10) .
Na1 Na17 3.85(4) 3_677
Na2 O150 2.23(3) .
Na2 O33 2.319(11) .
Na2 O101 2.366(12) .
Na2 O114 2.368(15) .
Na2 O165 2.46(3) .
Na2 O115 2.478(14) .
Na2 O108 2.534(12) .
Na3' O148 1.22(3) .
Na3' O61 2.41(2) .
Na3' O160 2.50(4) .
Na3' O159 2.51(4) .
Na3' Na14 2.54(3) .
Na3' O130 2.78(3) .
Na3' Na18 3.29(3) .
Na3' Na7 3.65(3) .
Na3' Na3 3.90(2) .
Na3 O139 2.270(18) .
Na3 O140 2.30(4) .
Na3 O103 2.341(12) .
Na3 O168 2.36(3) .
Na3 O149 2.37(2) .
Na3 O123 2.395(15) .
Na3 O158 2.50(3) .
Na3 O166 2.52(3) .
Na3 O142 2.54(3) .
Na3 O148 2.80(2) .
Na3 Na14 3.340(16) .
Na3 Na10 3.362(14) .
Na4 O169 2.35(3) .
Na4 O132 2.351(17) .
Na4 O108 2.403(13) 3_677
Na4 O80 2.433(13) .
Na4 O79 2.445(12) .
Na4 O127 2.469(18) .
Na4 O145 2.55(3) .
Na4 O151 2.57(3) .
Na5 O144 1.86(3) .
Na5 O133 2.338(18) .
Na5 O46 2.364(13) 4_575
Na5 O118 2.380(16) .
Na5 O83 2.388(13) .
Na5 O118 2.550(17) 3_565
Na5 O122 2.558(19) .
Na5 Na8 3.045(19) 3_565
Na5 Na5 3.463(16) 3_565
Na5 Na5' 3.680(18) .
Na5 Na8 4.072(17) .
Na5 Na7' 4.108(18) .
Na5' O122 2.31(2) .
Na5' O67 2.39(2) 4_575
Na5' O156 2.50(3) .
Na5' O84 2.60(2) .
Na5' O107 2.66(2) .
Na5' O118 2.82(2) .
Na5' Na8 3.37(2) .
Na6 O137 2.18(2) .
Na6 O125 2.366(15) .
Na6 O63 2.414(12) .
Na6 O111 2.423(16) .
Na6 O85 2.552(14) 2
Na6 O152 2.78(3) .
Na6 Na11 2.905(19) .
Na6 Cu3 3.531(8) 2
Na7' O116 2.22(2) .
Na7' O133 2.29(3) .
Na7' O158 2.35(3) 4_575
Na7' O140 2.36(4) 4_575
Na7' O166 2.51(4) 4_575
Na7' O70 2.52(2) .
Na7' O109 2.55(2) .
Na7' Na10 2.778(19) 4_575
Na7' Na7 3.78(3) .
Na7' Na3 3.796(19) 4_575
Na7' Na8 3.86(2) 3_565
Na7 O159 2.30(4) .
Na7 O70 2.36(2) .
Na7 O116 2.57(2) .
Na7 O110 2.57(2) .
Na7 O130 2.74(3) .
Na7 O161 2.98(4) .
Na8 O118 1.82(2) .
Na8 O107 2.13(2) .
Na8 O17 2.269(17) 2_545
Na8 O144 2.32(4) 3_565
Na8 O156 2.50(3) .
Na8 O109 2.53(2) 3_565
Na8 O133 2.57(2) 3_565
Na8 Na5 3.045(19) 3_565
Na8 Na7' 3.86(2) 3_565
Na9 O124 2.17(2) .
Na9 O154 2.29(4) .
Na9 O153 2.31(3) .
Na9 O163 2.43(4) .
Na9 O36 2.46(2) .
Na9 O131 2.69(3) .
Na9 Na9 4.19(4) 3_576
Na10 O166 1.96(3) .
Na10 O140 2.35(4) .
Na10 O157 2.37(3) .
Na10 O119 2.398(17) .
Na10 O123 2.40(2) .
Na10 O168 2.53(4) .
Na10 O116 2.535(18) 4_676
Na10 Na7' 2.778(19) 4_676
Na10 Na12 3.02(3) .
Na11 O125 2.19(2) .
Na11 O147 2.22(2) .
Na11 O128 2.26(2) .
Na11 O121 2.483(19) .
Na11 O137 2.51(2) .
Na11 O111 2.583(18) .
Na11 Na15 3.17(3) 4_575
Na11 Na16 3.36(2) .
Na12 O157 1.40(4) .
Na12 O161 1.84(5) 4_676
Na12 O132 2.53(4) 3_677
Na12 O19 2.71(3) .
Na12 O116 2.75(3) 4_676
Na13 O113 2.367(17) .
Na13 O106 2.438(16) .
Na13 O117 2.472(16) .
Na13 O112 2.488(15) .
Na13 O78 2.492(12) 2_546
Na13 O134 2.79(2) .
Na14 O146 1.73(3) .
Na14 O148 2.27(2) .
Na14 O136 2.33(2) .
Na14 O149 2.39(3) .
Na14 O141 2.44(2) .
Na14 O130 2.49(2) .
Na14 O139 2.53(2) .
Na14 O160 2.87(3) .
Na14 Na15 3.56(3) .
Na15 O141 1.57(3) .
Na15 O147 2.02(3) 4_676
Na15 O170 2.28(4) 2_545
Na15 O128 2.33(3) 4_676
Na15 O146 2.43(4) .
Na15 O170 2.47(4) 4_676
Na15 Na16 2.83(3) 4_676
Na15 Na11 3.17(3) 4_676
Na15 Na16 3.18(3) 2_545
Na16 O170 1.47(3) .
Na16 O170 2.34(4) 3_575
Na16 O111 2.38(2) .
Na16 O120 2.40(2) .
Na16 O128 2.45(2) .
Na16 O138 2.46(3) .
Na16 Na15 2.83(3) 4_575
Na16 Na15 3.18(3) 2
Na16 Na16 3.80(4) 3_575
Na17 O127 2.13(4) .
Na17 O135 2.19(4) 3_677
Na17 O145 2.62(4) .
Na17 O164 2.69(5) .
Na17 O114 2.71(4) 3_677
Na17 O112 2.74(4) 3_677
Na17 O155 2.87(4) 2_556
Na17 O129 2.98(4) .
Na17 Na1 3.85(4) 3_677
Na18 O148 2.68(3) .
Na18 O80 2.701(18) 2_546
Na18 O104 2.727(19) .
Na18 O28 2.967(18) 2_546
O17 Na8 2.269(17) 2
O28 Na18 2.967(19) 2_556
O46 Na5 2.364(13) 4_676
O67 Na5' 2.39(2) 4_676
O78 Na13 2.492(12) 2_556
O80 Na18 2.701(18) 2_556
O81 C1 1.254(16) .
O82 C1 1.245(17) .
O85 Na6 2.552(14) 2_545
O87 C3 1.266(19) .
O88 C3 1.27(2) .
O108 Na4 2.403(13) 3_677
O109 Na8 2.53(2) 3_565
O112 Na17 2.74(4) 3_677
O114 Na17 2.71(4) 3_677
O116 Na10 2.535(18) 4_575
O116 Na12 2.75(3) 4_575
O118 Na5 2.550(17) 3_565
O128 Na15 2.33(3) 4_575
O132 Na12 2.53(4) 3_677
O133 Na8 2.57(2) 3_565
O135 Na17 2.19(4) 3_677
O140 Na7' 2.36(4) 4_676
O144 Na8 2.32(4) 3_565
O147 Na15 2.02(3) 4_575
O155 Na17 2.87(4) 2_546
O158 Na7' 2.35(3) 4_676
O161 Na12 1.84(5) 4_575
O166 Na7' 2.51(4) 4_676
O170 O170 0.93(5) 3_575
O170 Na15 2.28(4) 2
O170 Na16 2.34(4) 3_575
O170 Na15 2.47(4) 4_575
C1 C2 1.51(2) .
C3 C4 1.47(2) .
